data_7122361
loop_
_publ_author_name
'Chen, Gong-Jun'
'Chen, Chao-Qun'
'Li, Xue-Tian'
'Ma, Hui-Chao'
'Dong, Yu-Bin'

_publ_section_title
;
 Cu<sub>3</sub>L<sub>2</sub> metal-organic cages for
 A<sup>3</sup>-coupling reactions: reversible coordination interaction
 triggered homogeneous catalysis and heterogeneous recovery.
;
_journal_issue 82
_journal_name_full 'Chemical communications (Cambridge, England)'
_journal_page_first 11550
_journal_page_last 11553
_journal_paper_doi 10.1039/c8cc07208f
_journal_volume 54
_journal_year 2018
_chemical_formula_sum 'C150 H103 Cl12 Cu6 O24'
_chemical_formula_weight 3096.03
_space_group_IT_number 2
_space_group_name_Hall '-P 1'
_space_group_name_H-M_alt 'P -1'
_symmetry_cell_setting triclinic
_symmetry_space_group_name_Hall '-P 1'
_symmetry_space_group_name_H-M 'P -1'
_atom_sites_solution_hydrogens geom
_atom_sites_solution_primary direct
_atom_sites_solution_secondary difmap
_audit_creation_method SHELXL-97
_audit_update_record
;
2018-06-10 deposited with the CCDC.
2018-09-20 downloaded from the CCDC.
;
_cell_angle_alpha 62.026(6)
_cell_angle_beta 88.050(4)
_cell_angle_gamma 65.547(6)
_cell_formula_units_Z 2
_cell_length_a 19.5003(10)
_cell_length_b 22.2603(15)
_cell_length_c 22.4658(13)
_cell_measurement_reflns_used 8888
_cell_measurement_temperature 293(2)
_cell_measurement_theta_max 75
_cell_measurement_theta_min 25
_cell_volume 7682.9(11)
_computing_cell_refinement 'Bruker XSCANS'
_computing_data_collection 'Bruker XSCANS'
_computing_data_reduction 'Bruker SHELXTL'
_computing_molecular_graphics 'Bruker SHELXTL'
_computing_publication_material 'Bruker SHELXTL'
_computing_structure_refinement 'SHELXL-97 (Sheldrick, 1997)'
_computing_structure_solution 'SHELXS-97 (Sheldrick, 1990)'
_diffrn_ambient_temperature 293(2)
_diffrn_measured_fraction_theta_full 0.976
_diffrn_measured_fraction_theta_max 0.976
_diffrn_measurement_device_type 'phi and omega scans'
_diffrn_measurement_method 'phi and omega scans'
_diffrn_radiation_monochromator graphite
_diffrn_radiation_source 'fine-focus sealed tube'
_diffrn_radiation_type CuK\a
_diffrn_radiation_wavelength 1.54178
_diffrn_reflns_av_R_equivalents 0.0649
_diffrn_reflns_av_sigmaI/netI 0.1051
_diffrn_reflns_limit_h_max 23
_diffrn_reflns_limit_h_min -23
_diffrn_reflns_limit_k_max 26
_diffrn_reflns_limit_k_min -26
_diffrn_reflns_limit_l_max 27
_diffrn_reflns_limit_l_min -19
_diffrn_reflns_number 56498
_diffrn_reflns_theta_full 70.94
_diffrn_reflns_theta_max 70.94
_diffrn_reflns_theta_min 3.73
_diffrn_standards_decay_% 95
_diffrn_standards_interval_time 2
_diffrn_standards_number 8888
_exptl_absorpt_coefficient_mu 3.346
_exptl_absorpt_correction_T_max 0.748
_exptl_absorpt_correction_T_min 0.679
_exptl_absorpt_correction_type multi-scan
_exptl_absorpt_process_details crystalclear
_exptl_crystal_colour blue
_exptl_crystal_density_diffrn 1.339
_exptl_crystal_density_method 'not measured'
_exptl_crystal_description block
_exptl_crystal_F_000 3146
_exptl_crystal_size_max 0.3
_exptl_crystal_size_mid 0.25
_exptl_crystal_size_min 0.2
_platon_squeeze_details
;
;
_refine_diff_density_max 4.136
_refine_diff_density_min -1.363
_refine_diff_density_rms 0.243
_refine_ls_extinction_method none
_refine_ls_goodness_of_fit_ref 1.625
_refine_ls_hydrogen_treatment mixed
_refine_ls_matrix_type full
_refine_ls_number_parameters 1741
_refine_ls_number_reflns 28938
_refine_ls_number_restraints 0
_refine_ls_restrained_S_all 1.625
_refine_ls_R_factor_all 0.2475
_refine_ls_R_factor_gt 0.1700
_refine_ls_shift/su_max 0.0954
_refine_ls_shift/su_mean 0.0318
_refine_ls_structure_factor_coef Fsqd
_refine_ls_weighting_details 'calc w=1/[\s^2^(Fo^2^)+(0.2000P)^2^+0.0000P] where P=(Fo^2^+2Fc^2^)/3'
_refine_ls_weighting_scheme calc
_refine_ls_wR_factor_gt 0.4702
_refine_ls_wR_factor_ref 0.3176
_reflns_number_gt 14345
_reflns_number_total 28938
_reflns_threshold_expression >2sigma(I)
_cod_data_source_file c8cc07208f2.cif
_cod_data_source_block a_CCDC1
_cod_depositor_comments 'Adding full bibliography for 7122360--7122361.cif.'
_cod_original_cell_volume 7682.9(8)
_cod_original_sg_symbol_H-M P-1
_cod_original_formula_sum 'C150 H103 Cl12 Cu6 O24 '
_cod_database_code 7122361

loop_
_symmetry_equiv_pos_as_xyz
'x, y, z'
'-x, -y, -z'

loop_
_atom_site_label
_atom_site_type_symbol
_atom_site_fract_x
_atom_site_fract_y
_atom_site_fract_z
_atom_site_U_iso_or_equiv
_atom_site_adp_type
_atom_site_occupancy
_atom_site_symmetry_multiplicity
_atom_site_calc_flag
_atom_site_refinement_flags
Cu1 Cu 0.61442(10) -0.02674(11) 0.47803(9) 0.0475(5) Uani 1 1 d .
Cu3 Cu 0.81045(12) -0.13019(11) 1.05390(10) 0.0538(5) Uani 1 1 d .
Cu2 Cu 0.40574(12) 0.50029(11) 0.55041(11) 0.0575(5) Uani 1 1 d .
O4 O 0.5990(5) -0.0529(5) 0.5702(4) 0.052(2) Uani 1 1 d .
O1 O 0.6283(5) -0.0027(5) 0.3855(4) 0.053(2) Uani 1 1 d .
O2 O 0.6518(5) 0.0397(5) 0.4795(4) 0.050(2) Uani 1 1 d .
O9 O 0.8364(5) -0.1123(5) 0.9662(4) 0.052(2) Uani 1 1 d .
O11 O 0.7901(6) -0.1394(7) 1.1406(5) 0.071(3) Uani 1 1 d .
O3 O 0.5778(5) -0.0930(5) 0.4738(5) 0.054(2) Uani 1 1 d .
O5 O 0.3837(5) 0.4172(5) 0.5674(5) 0.059(2) Uani 1 1 d .
O12 O 0.7095(5) -0.0536(5) 1.0064(4) 0.056(2) Uani 1 1 d .
O10 O 0.9044(6) -0.2191(6) 1.1047(5) 0.064(3) Uani 1 1 d .
O7 O 0.4253(6) 0.5859(5) 0.5289(5) 0.062(2) Uani 1 1 d .
C54 C 0.5303(7) -0.0584(7) 0.7517(6) 0.044(3) Uani 1 1 d .
C51 C 0.5076(7) 0.0129(7) 0.8170(6) 0.042(3) Uani 1 1 d .
H51 H 0.5411 -0.0320 0.8557 0.051 Uiso 1 1 calc R
O8 O 0.5056(6) 0.4274(5) 0.6060(5) 0.062(3) Uani 1 1 d .
C52 C 0.4420(7) 0.0782(7) 0.6998(6) 0.047(3) Uani 1 1 d .
H52 H 0.4309 0.0772 0.6605 0.056 Uiso 1 1 calc R
C4 C 0.6639(7) 0.0903(7) 0.4254(6) 0.046(3) Uani 1 1 d .
C9 C 0.7312(7) 0.1655(7) 0.5207(6) 0.045(3) Uani 1 1 d .
C65 C 0.4914(7) 0.0848(7) 0.8799(6) 0.045(3) Uani 1 1 d .
C13 C 0.8197(6) 0.0501(7) 0.7105(6) 0.042(3) Uani 1 1 d .
C11 C 0.7559(7) 0.1453(7) 0.5910(6) 0.043(3) Uani 1 1 d .
C14 C 0.7989(7) 0.1086(7) 0.7255(6) 0.042(3) Uani 1 1 d .
H14 H 0.8140 0.0966 0.7701 0.050 Uiso 1 1 calc R
C50 C 0.4746(7) 0.0801(7) 0.8193(6) 0.046(3) Uani 1 1 d .
C29 C 0.9058(7) -0.0875(7) 0.7466(6) 0.045(3) Uani 1 1 d .
H29 H 0.9063 -0.0727 0.7005 0.054 Uiso 1 1 calc R
C28 C 0.8626(7) -0.0316(7) 0.7646(7) 0.047(3) Uani 1 1 d .
C17 C 0.7309(8) 0.2478(7) 0.6895(7) 0.052(3) Uani 1 1 d .
C69 C 0.5806(7) 0.0391(7) 0.9814(6) 0.046(3) Uani 1 1 d .
C53 C 0.4916(7) 0.0113(7) 0.7574(6) 0.043(3) Uani 1 1 d .
C34 C 0.8970(8) -0.1577(7) 0.9580(7) 0.050(3) Uani 1 1 d .
C56 C 0.5523(8) -0.1322(7) 0.8074(7) 0.055(3) Uani 1 1 d .
H56 H 0.5504 -0.1398 0.8517 0.066 Uiso 1 1 calc R
C33 C 0.9017(7) -0.1319(7) 0.8830(7) 0.046(3) Uani 1 1 d .
C49 C 0.4259(8) 0.1495(8) 0.7585(7) 0.051(3) Uani 1 1 d .
H49 H 0.4063 0.1954 0.7584 0.061 Uiso 1 1 calc R
C31 C 0.9435(7) -0.1855(7) 0.8622(7) 0.054(3) Uani 1 1 d .
H31 H 0.9691 -0.2370 0.8948 0.065 Uiso 1 1 calc R
C15 C 0.7351(7) 0.2029(7) 0.6083(6) 0.046(3) Uani 1 1 d .
H15 H 0.7071 0.2536 0.5742 0.055 Uiso 1 1 calc R
C71 C 0.6677(7) -0.0327(8) 1.0970(7) 0.052(3) Uani 1 1 d .
H71 H 0.6296 0.0004 1.1082 0.062 Uiso 1 1 calc R
C12 C 0.7952(7) 0.0698(7) 0.6432(6) 0.046(3) Uani 1 1 d .
H12 H 0.8056 0.0313 0.6331 0.055 Uiso 1 1 calc R
C60 C 0.5734(7) -0.1011(7) 0.6070(6) 0.045(3) Uani 1 1 d .
C55 C 0.5421(7) -0.0525(7) 0.6880(6) 0.045(3) Uani 1 1 d .
H55 H 0.5323 -0.0048 0.6513 0.054 Uiso 1 1 calc R
C66 C 0.5636(7) 0.0332(7) 0.9271(6) 0.047(3) Uani 1 1 d .
H66 H 0.5996 -0.0051 0.9203 0.056 Uiso 1 1 calc R
C62 C 0.5499(8) -0.1317(8) 0.5205(7) 0.051(3) Uani 1 1 d .
C45 C 0.3587(7) 0.2183(7) 0.6365(7) 0.050(3) Uani 1 1 d .
C70 C 0.6557(8) -0.0177(8) 1.0300(6) 0.049(3) Uani 1 1 d .
C22 C 0.6608(8) 0.3121(7) 0.6531(7) 0.053(3) Uani 1 1 d .
H22 H 0.6311 0.3117 0.6219 0.063 Uiso 1 1 calc R
C36 C 0.9579(9) -0.2536(8) 1.0805(7) 0.060(3) Uani 1 1 d .
C59 C 0.5670(7) -0.1122(7) 0.6762(6) 0.045(3) Uani 1 1 d .
C32 C 0.8618(7) -0.0557(6) 0.8339(6) 0.042(3) Uani 1 1 d .
H32 H 0.8341 -0.0202 0.8473 0.050 Uiso 1 1 calc R
C44 C 0.3615(7) 0.2886(7) 0.6147(7) 0.050(3) Uani 1 1 d .
H44 H 0.3948 0.2899 0.6422 0.060 Uiso 1 1 calc R
C48 C 0.4075(8) 0.1491(8) 0.6993(6) 0.050(3) Uani 1 1 d .
C16 C 0.7549(7) 0.1863(7) 0.6740(7) 0.050(3) Uani 1 1 d .
C30 C 0.9462(7) -0.1617(7) 0.7947(7) 0.049(3) Uani 1 1 d .
H30 H 0.9761 -0.1968 0.7815 0.058 Uiso 1 1 calc R
C41 C 0.3219(9) 0.4262(7) 0.5385(7) 0.055(3) Uani 1 1 d .
C10 C 0.7092(7) 0.1212(7) 0.5051(6) 0.048(3) Uani 1 1 d .
H10 H 0.7079 0.0784 0.5414 0.057 Uiso 1 1 calc R
C2 C 0.6429(8) 0.0507(10) 0.3458(7) 0.059(4) Uani 1 1 d .
C58 C 0.5849(8) -0.1842(8) 0.7343(7) 0.058(3) Uani 1 1 d .
H58 H 0.6030 -0.2271 0.7294 0.070 Uiso 1 1 calc R
C26 C 0.4853(8) 0.5836(7) 0.5461(7) 0.056(3) Uani 1 1 d .
C5 C 0.6892(8) 0.1375(7) 0.4387(6) 0.049(3) Uani 1 1 d .
C72 C 0.7300(9) -0.0912(10) 1.1487(8) 0.065(4) Uani 1 1 d .
C35 C 0.9552(8) -0.2236(7) 1.0092(7) 0.054(3) Uani 1 1 d .
H35 H 0.9964 -0.2509 0.9955 0.064 Uiso 1 1 calc R
C64 C 0.4375(8) 0.1402(8) 0.8943(7) 0.052(3) Uani 1 1 d .
H64 H 0.3892 0.1734 0.8657 0.063 Uiso 1 1 calc R
C68 C 0.5246(8) 0.0973(8) 0.9930(7) 0.058(3) Uani 1 1 d .
H68 H 0.5359 0.1016 1.0302 0.069 Uiso 1 1 calc R
C61 C 0.5476(7) -0.1370(7) 0.5848(7) 0.051(3) Uani 1 1 d .
H61 H 0.5266 -0.1674 0.6151 0.062 Uiso 1 1 calc R
C42 C 0.3180(8) 0.3526(8) 0.5563(7) 0.057(3) Uani 1 1 d .
C23 C 0.5591(9) 0.4418(8) 0.6174(7) 0.057(3) Uani 1 1 d .
C8 C 0.7326(10) 0.2296(9) 0.4642(7) 0.073(5) Uani 1 1 d .
H8 H 0.7504 0.2586 0.4721 0.087 Uiso 1 1 calc R
C1 C 0.6358(10) 0.0698(11) 0.2703(8) 0.078(5) Uani 1 1 d .
H1A H 0.6431 0.0256 0.2681 0.117 Uiso 1 1 calc R
H1B H 0.6742 0.0854 0.2509 0.117 Uiso 1 1 calc R
H1C H 0.5857 0.1104 0.2449 0.117 Uiso 1 1 calc R
C3 C 0.6580(8) 0.0992(9) 0.3609(7) 0.062(4) Uani 1 1 d .
H3 H 0.6642 0.1394 0.3253 0.074 Uiso 1 1 calc R
C63 C 0.5140(10) -0.1692(9) 0.4979(8) 0.071(5) Uani 1 1 d .
H63A H 0.4853 -0.1341 0.4515 0.107 Uiso 1 1 calc R
H63B H 0.4802 -0.1828 0.5278 0.107 Uiso 1 1 calc R
H63C H 0.5539 -0.2142 0.5000 0.107 Uiso 1 1 calc R
C21 C 0.6322(8) 0.3755(7) 0.6594(7) 0.057(3) Uani 1 1 d .
C46 C 0.3112(8) 0.2183(8) 0.5924(8) 0.063(4) Uani 1 1 d .
H46 H 0.3080 0.1736 0.6044 0.075 Uiso 1 1 calc R
C47 C 0.2672(9) 0.2852(8) 0.5289(9) 0.073(4) Uani 1 1 d .
H47 H 0.2368 0.2842 0.4987 0.088 Uiso 1 1 calc R
C18 C 0.7703(9) 0.2490(8) 0.7377(8) 0.068(4) Uani 1 1 d .
H18 H 0.8179 0.2078 0.7627 0.082 Uiso 1 1 calc R
C25 C 0.5537(9) 0.5153(7) 0.5886(8) 0.065(4) Uani 1 1 d .
H25 H 0.5970 0.5198 0.5976 0.078 Uiso 1 1 calc R
C67 C 0.4552(8) 0.1458(9) 0.9497(7) 0.060(4) Uani 1 1 d .
H67 H 0.4192 0.1833 0.9576 0.072 Uiso 1 1 calc R
C57 C 0.5762(9) -0.1917(8) 0.7970(7) 0.060(4) Uani 1 1 d .
H57 H 0.5870 -0.2395 0.8340 0.072 Uiso 1 1 calc R
C20 C 0.6760(10) 0.3722(8) 0.7138(8) 0.072(4) Uani 1 1 d .
H20 H 0.6578 0.4128 0.7220 0.087 Uiso 1 1 calc R
C43 C 0.2705(9) 0.3506(9) 0.5134(8) 0.068(4) Uani 1 1 d .
H43 H 0.2401 0.3952 0.4730 0.081 Uiso 1 1 calc R
C27 C 0.4888(9) 0.6578(7) 0.5178(9) 0.078(5) Uani 1 1 d .
H27A H 0.4959 0.6748 0.4712 0.116 Uiso 1 1 calc R
H27B H 0.5310 0.6511 0.5451 0.116 Uiso 1 1 calc R
H27C H 0.4416 0.6951 0.5189 0.116 Uiso 1 1 calc R
C7 C 0.7087(13) 0.2504(10) 0.3982(8) 0.092(6) Uani 1 1 d .
H7 H 0.7073 0.2948 0.3621 0.111 Uiso 1 1 calc R
C19 C 0.7420(10) 0.3105(9) 0.7513(9) 0.077(5) Uani 1 1 d .
H19 H 0.7695 0.3076 0.7863 0.092 Uiso 1 1 calc R
C37 C 1.0239(11) -0.3248(9) 1.1286(8) 0.083(5) Uani 1 1 d .
H37A H 1.0425 -0.3187 1.1635 0.124 Uiso 1 1 calc R
H37B H 1.0639 -0.3375 1.1043 0.124 Uiso 1 1 calc R
H37C H 1.0087 -0.3648 1.1497 0.124 Uiso 1 1 calc R
C73 C 0.7340(9) -0.1061(11) 1.2213(8) 0.078(5) Uani 1 1 d .
H73A H 0.7313 -0.1529 1.2504 0.118 Uiso 1 1 calc R
H73B H 0.6918 -0.0649 1.2229 0.118 Uiso 1 1 calc R
H73C H 0.7816 -0.1099 1.2371 0.118 Uiso 1 1 calc R
C6 C 0.6864(13) 0.2057(11) 0.3845(8) 0.095(7) Uani 1 1 d .
H6 H 0.6695 0.2209 0.3393 0.115 Uiso 1 1 calc R
Cu5 Cu 0.11599(10) -0.02450(11) 0.53041(9) 0.0469(5) Uani 1 1 d .
Cu4 Cu -0.10113(12) 0.50164(11) -0.02912(11) 0.0582(6) Uani 1 1 d .
Cu6 Cu 0.26720(15) -0.12780(13) 0.05655(11) 0.0692(7) Uani 1 1 d .
O20 O 0.0867(5) -0.0438(5) 0.4629(4) 0.0462(19) Uani 1 1 d .
O18 O 0.1449(5) 0.0481(5) 0.4610(4) 0.048(2) Uani 1 1 d .
O19 O 0.0915(5) -0.0985(5) 0.6029(4) 0.053(2) Uani 1 1 d .
O17 O 0.1407(5) -0.0072(6) 0.6003(4) 0.056(2) Uani 1 1 d .
O13 O -0.0053(5) 0.4194(5) -0.0183(5) 0.054(2) Uani 1 1 d .
O15 O -0.1282(5) 0.4279(5) 0.0398(5) 0.061(2) Uani 1 1 d .
O16 O -0.1960(5) 0.5850(5) -0.0429(5) 0.062(3) Uani 1 1 d .
C86 C -0.0430(7) 0.0335(7) 0.2260(6) 0.047(3) Uani 1 1 d .
O21 O 0.2967(6) -0.1225(5) 0.1333(5) 0.061(2) Uani 1 1 d .
O24 O 0.1692(6) -0.0429(6) 0.0325(5) 0.065(3) Uani 1 1 d .
C125 C 0.2439(7) 0.1760(7) 0.1266(6) 0.046(3) Uani 1 1 d .
O14 O -0.0800(5) 0.5787(5) -0.1027(5) 0.064(3) Uani 1 1 d .
C126 C 0.3454(7) -0.0383(7) 0.2432(6) 0.042(3) Uani 1 1 d .
C104 C 0.0478(7) -0.0999(7) 0.4134(6) 0.045(3) Uani 1 1 d .
C127 C 0.3939(7) -0.0920(7) 0.3089(6) 0.047(3) Uani 1 1 d .
H127 H 0.4012 -0.0756 0.3382 0.056 Uiso 1 1 calc R
O23 O 0.2599(7) -0.1174(7) -0.0315(6) 0.074(3) Uani 1 1 d .
C123 C 0.3082(7) 0.0425(7) 0.2201(6) 0.043(3) Uani 1 1 d .
C122 C 0.2892(7) 0.0678(7) 0.2669(6) 0.045(3) Uani 1 1 d .
H122 H 0.3034 0.0318 0.3135 0.054 Uiso 1 1 calc R
C85 C -0.0922(7) 0.1012(7) 0.2251(7) 0.049(3) Uani 1 1 d .
H85 H -0.1036 0.1004 0.2659 0.059 Uiso 1 1 calc R
C100 C -0.0061(8) -0.0368(8) 0.2913(7) 0.053(3) Uani 1 1 d .
C124 C 0.2832(7) 0.0985(7) 0.1490(7) 0.045(3) Uani 1 1 d .
H124 H 0.2935 0.0828 0.1165 0.054 Uiso 1 1 calc R
C120 C 0.2493(7) 0.1455(7) 0.2472(6) 0.044(3) Uani 1 1 d .
C113 C 0.1651(7) 0.0923(7) 0.4687(7) 0.050(3) Uani 1 1 d .
C144 C 0.3373(8) -0.0676(7) 0.2015(7) 0.050(3) Uani 1 1 d .
H144 H 0.3056 -0.0340 0.1582 0.059 Uiso 1 1 calc R
C121 C 0.2281(7) 0.1999(7) 0.1765(6) 0.047(3) Uani 1 1 d .
H121 H 0.2037 0.2516 0.1624 0.056 Uiso 1 1 calc R
C84 C -0.1238(8) 0.1696(8) 0.1629(7) 0.053(3) Uani 1 1 d .
C107 C 0.0501(8) -0.1388(7) 0.5363(7) 0.050(3) Uani 1 1 d .
C106 C 0.0649(7) -0.0931(7) 0.4746(6) 0.046(3) Uani 1 1 d .
C105 C 0.0143(7) -0.0349(7) 0.3504(6) 0.045(3) Uani 1 1 d .
C116 C 0.2049(7) 0.1245(7) 0.3570(6) 0.045(3) Uani 1 1 d .
H116 H 0.2039 0.0810 0.3619 0.054 Uiso 1 1 calc R
C108 C 0.0640(8) -0.1390(8) 0.5957(7) 0.053(3) Uani 1 1 d .
C133 C 0.1494(7) 0.2990(7) 0.0339(7) 0.050(3) Uani 1 1 d .
H133 H 0.1243 0.3065 0.0676 0.059 Uiso 1 1 calc R
C89 C -0.1100(8) 0.1703(8) 0.1011(7) 0.054(3) Uani 1 1 d .
H89 H -0.1324 0.2159 0.0595 0.065 Uiso 1 1 calc R
C130 C 0.3749(8) -0.1442(7) 0.2229(7) 0.054(3) Uani 1 1 d .
C103 C 0.0650(8) -0.1716(8) 0.4196(7) 0.054(3) Uani 1 1 d .
C119 C 0.2273(7) 0.1695(7) 0.2979(7) 0.050(3) Uani 1 1 d .
C112 C 0.1713(8) 0.0938(8) 0.5283(7) 0.057(3) Uani 1 1 d .
H112 H 0.1844 0.1300 0.5270 0.068 Uiso 1 1 calc R
C132 C 0.2149(7) 0.2317(7) 0.0533(6) 0.048(3) Uani 1 1 d .
C78 C -0.1987(9) 0.3759(8) 0.1185(8) 0.062(4) Uani 1 1 d .
C137 C 0.0486(8) 0.4272(7) -0.0522(6) 0.050(3) Uani 1 1 d .
C128 C 0.4300(8) -0.1679(8) 0.3293(7) 0.052(3) Uani 1 1 d .
H128 H 0.4603 -0.2018 0.3732 0.062 Uiso 1 1 calc R
C88 C -0.0630(8) 0.1032(8) 0.1021(7) 0.057(3) Uani 1 1 d .
C129 C 0.4241(7) -0.1958(8) 0.2902(7) 0.057(3) Uani 1 1 d .
H129 H 0.4512 -0.2477 0.3058 0.068 Uiso 1 1 calc R
C87 C -0.0294(8) 0.0371(8) 0.1637(7) 0.054(3) Uani 1 1 d .
H87 H 0.0040 -0.0074 0.1638 0.065 Uiso 1 1 calc R
C139 C -0.0181(8) 0.5685(7) -0.1232(7) 0.057(3) Uani 1 1 d .
C101 C 0.0123(8) -0.1074(8) 0.2980(8) 0.059(3) Uani 1 1 d .
C114 C 0.1865(10) 0.2101(9) 0.3985(8) 0.071(4) Uani 1 1 d .
H114 H 0.1737 0.2239 0.4320 0.085 Uiso 1 1 calc R
C141 C 0.3583(10) -0.1694(9) 0.1759(8) 0.063(4) Uani 1 1 d .
C109 C 0.0474(10) -0.1901(9) 0.6608(8) 0.075(5) Uani 1 1 d .
H10A H 0.0320 -0.2221 0.6530 0.113 Uiso 1 1 calc R
H10B H 0.0067 -0.1597 0.6747 0.113 Uiso 1 1 calc R
H10C H 0.0927 -0.2213 0.6964 0.113 Uiso 1 1 calc R
C83 C -0.1683(7) 0.2434(7) 0.1637(7) 0.053(3) Uani 1 1 d .
C115 C 0.1848(8) 0.1440(7) 0.4068(7) 0.050(3) Uani 1 1 d .
C135 C 0.1571(9) 0.3440(8) -0.0857(8) 0.063(4) Uani 1 1 d .
H135 H 0.1390 0.3809 -0.1320 0.076 Uiso 1 1 calc R
C131 C 0.2511(8) 0.2216(8) 0.0034(7) 0.055(3) Uani 1 1 d .
H131 H 0.2965 0.1775 0.0158 0.066 Uiso 1 1 calc R
C118 C 0.2284(9) 0.2328(8) 0.2924(8) 0.065(4) Uani 1 1 d .
H118 H 0.2438 0.2627 0.2548 0.078 Uiso 1 1 calc R
C111 C 0.1594(8) 0.0446(9) 0.5924(7) 0.058(4) Uani 1 1 d .
C75 C -0.2476(9) 0.5832(9) -0.0048(8) 0.068(4) Uani 1 1 d .
C102 C 0.0490(9) -0.1749(8) 0.3640(7) 0.059(3) Uani 1 1 d .
C79 C -0.1605(8) 0.3078(8) 0.1183(7) 0.056(3) Uani 1 1 d .
H79 H -0.1288 0.3053 0.0868 0.067 Uiso 1 1 calc R
C80 C -0.2468(9) 0.3796(8) 0.1637(9) 0.075(5) Uani 1 1 d .
H80 H -0.2751 0.4258 0.1623 0.089 Uiso 1 1 calc R
O22 O 0.3457(9) -0.2285(7) 0.0913(7) 0.093(4) Uani 1 1 d .
C82 C -0.2151(9) 0.2466(9) 0.2102(8) 0.067(4) Uani 1 1 d .
H82 H -0.2210 0.2037 0.2405 0.080 Uiso 1 1 calc R
C136 C 0.2214(9) 0.2761(9) -0.0659(8) 0.068(4) Uani 1 1 d .
H136 H 0.2453 0.2665 -0.0992 0.082 Uiso 1 1 calc R
C77 C -0.1888(8) 0.4414(8) 0.0661(8) 0.061(4) Uani 1 1 d .
C138 C 0.0445(8) 0.4980(8) -0.1051(8) 0.062(4) Uani 1 1 d .
H138 H 0.0850 0.4973 -0.1283 0.074 Uiso 1 1 calc R
C117 C 0.2064(11) 0.2532(9) 0.3429(9) 0.082(5) Uani 1 1 d .
H117 H 0.2057 0.2975 0.3376 0.098 Uiso 1 1 calc R
C134 C 0.1193(8) 0.3575(7) -0.0365(7) 0.057(3) Uani 1 1 d .
C140 C -0.0143(10) 0.6399(9) -0.1750(9) 0.079(5) Uani 1 1 d .
H14A H -0.0628 0.6749 -0.2065 0.119 Uiso 1 1 calc R
H14B H 0.0254 0.6278 -0.1998 0.119 Uiso 1 1 calc R
H14C H -0.0031 0.6627 -0.1518 0.119 Uiso 1 1 calc R
C76 C -0.2453(8) 0.5151(8) 0.0473(9) 0.072(4) Uani 1 1 d .
H76 H -0.2849 0.5190 0.0718 0.087 Uiso 1 1 calc R
C142 C 0.4069(12) -0.2382(10) 0.1812(10) 0.087(6) Uani 1 1 d .
H142 H 0.4517 -0.2686 0.2147 0.105 Uiso 1 1 calc R
C110 C 0.1691(9) 0.0511(11) 0.6538(8) 0.077(5) Uani 1 1 d .
H11A H 0.1252 0.0946 0.6503 0.116 Uiso 1 1 calc R
H11B H 0.2146 0.0571 0.6567 0.116 Uiso 1 1 calc R
H11C H 0.1737 0.0059 0.6944 0.116 Uiso 1 1 calc R
C143 C 0.3951(14) -0.2655(11) 0.1417(10) 0.099(7) Uani 1 1 d .
C81 C -0.2544(10) 0.3150(9) 0.2122(9) 0.085(5) Uani 1 1 d .
H81 H -0.2846 0.3171 0.2448 0.102 Uiso 1 1 calc R
O6 O 0.3062(6) 0.5764(5) 0.4995(6) 0.071(3) Uani 1 1 d .
C96 C 0.1258(9) 0.0033(9) -0.0235(7) 0.055(4) Uani 1 1 d .
C95 C 0.0491(10) 0.0580(9) -0.0267(7) 0.062(4) Uani 1 1 d .
C98 C 0.2084(11) -0.0575(12) -0.0857(9) 0.073(5) Uani 1 1 d .
C97 C 0.1462(9) 0.0023(10) -0.0836(8) 0.066(4) Uani 1 1 d .
H97 H 0.1160 0.0447 -0.1254 0.079 Uiso 1 1 calc R
C93 C -0.0051(11) 0.1147(10) -0.0888(8) 0.071(4) Uani 1 1 d .
H93 H 0.0080 0.1217 -0.1309 0.085 Uiso 1 1 calc R
C92 C -0.0795(12) 0.1604(10) -0.0852(9) 0.078(5) Uani 1 1 d .
H92 H -0.1165 0.1946 -0.1256 0.094 Uiso 1 1 calc R
C91 C -0.0996(10) 0.1569(9) -0.0262(7) 0.064(4) Uani 1 1 d .
H91 H -0.1490 0.1882 -0.0255 0.077 Uiso 1 1 calc R
C99 C 0.2225(10) -0.0582(12) -0.1489(8) 0.088(6) Uani 1 1 d .
H99A H 0.2228 -0.1030 -0.1456 0.133 Uiso 1 1 calc R
H99B H 0.2713 -0.0586 -0.1568 0.133 Uiso 1 1 calc R
H99C H 0.1826 -0.0136 -0.1865 0.133 Uiso 1 1 calc R
C74 C -0.3131(8) 0.6557(7) -0.0215(8) 0.070(4) Uani 1 1 d .
H74A H -0.3058 0.6968 -0.0577 0.105 Uiso 1 1 calc R
H74B H -0.3172 0.6613 0.0185 0.105 Uiso 1 1 calc R
H74C H -0.3594 0.6567 -0.0363 0.105 Uiso 1 1 calc R
C39 C 0.1805(9) 0.6359(8) 0.4392(10) 0.083(6) Uani 1 1 d .
H39A H 0.1849 0.6790 0.4352 0.125 Uiso 1 1 calc R
H39B H 0.1389 0.6310 0.4620 0.125 Uiso 1 1 calc R
H39C H 0.1705 0.6431 0.3942 0.125 Uiso 1 1 calc R
C38 C 0.2607(10) 0.4935(8) 0.4961(9) 0.077(5) Uani 1 1 d .
H38 H 0.2206 0.4922 0.4763 0.093 Uiso 1 1 calc R
C40 C 0.2534(9) 0.5656(9) 0.4800(9) 0.074(4) Uani 1 1 d .
C94 C 0.0280(9) 0.0571(8) 0.0347(7) 0.057(4) Uani 1 1 d .
H94 H 0.0641 0.0233 0.0757 0.069 Uiso 1 1 calc R
C90 C -0.0421(9) 0.1033(8) 0.0356(7) 0.059(3) Uani 1 1 d .
C145 C 0.449(2) -0.3461(13) 0.1584(13) 0.175(15) Uani 1 1 d .
H14D H 0.5011 -0.3542 0.1638 0.262 Uiso 1 1 calc R
H14E H 0.4381 -0.3536 0.1217 0.262 Uiso 1 1 calc R
H14F H 0.4413 -0.3816 0.2004 0.262 Uiso 1 1 calc R
Cl30 Cl 1.0449(4) 0.7261(4) 0.2649(3) 0.123(2) Uani 1 1 d .
Cl1 Cl 0.4615(4) 0.7683(5) 0.9326(6) 0.185(4) Uani 1 1 d .
Cl2 Cl 0.3441(4) 0.7307(5) 0.9075(5) 0.167(3) Uani 1 1 d .
Cl5 Cl 0.9193(5) 0.7386(7) 0.3339(4) 0.193(4) Uani 1 1 d .
Cl4 Cl 0.6196(7) 0.6276(7) 0.2731(6) 0.228(5) Uani 1 1 d .
Cl3 Cl 0.6813(13) 0.5863(11) 0.1730(10) 0.379(12) Uani 1 1 d .
C300 C 0.3920(16) 0.7354(15) 0.9671(14) 0.123(9) Uani 1 1 d .
C302 C 0.9496(16) 0.749(2) 0.2620(14) 0.175(13) Uani 1 1 d .
C301 C 0.635(4) 0.643(4) 0.198(2) 0.33(3) Uani 1 1 d .
Cl20 Cl 0.1711(4) 0.5097(3) 0.1430(3) 0.145(2) Uani 1 1 d .
Cl37 Cl 0.3222(5) 0.3929(5) 0.1697(5) 0.176(3) Uani 1 1 d .
Cl31 Cl 0.5561(8) 0.5239(8) 0.0839(10) 0.334(8) Uani 1 1 d .
Cl32 Cl 0.5667(10) 0.5433(12) -0.0354(11) 0.359(9) Uani 1 1 d .
C403 C 0.2324(13) 0.4166(12) 0.1812(11) 0.104(6) Uani 1 1 d .
C400 C 0.577(5) 0.473(3) 0.048(3) 0.52(5) Uani 1 1 d .
Cl35 Cl 0.3968(17) 0.5601(15) 0.0839(13) 0.509(13) Uani 1 1 d .
C402 C 0.292(4) 0.597(2) 0.055(2) 0.29(2) Uani 1 1 d .
Cl25 Cl 0.2397(6) 0.6510(5) 0.0881(5) 0.260(4) Uani 1 1 d .

loop_
_atom_site_aniso_label
_atom_site_aniso_U_11
_atom_site_aniso_U_22
_atom_site_aniso_U_33
_atom_site_aniso_U_23
_atom_site_aniso_U_13
_atom_site_aniso_U_12
Cu1 0.0500(11) 0.0604(11) 0.0462(10) -0.0316(9) 0.0147(8) -0.0316(9)
Cu3 0.0596(12) 0.0572(11) 0.0454(11) -0.0246(9) 0.0093(9) -0.0281(10)
Cu2 0.0578(12) 0.0414(10) 0.0639(13) -0.0216(9) 0.0050(10) -0.0193(9)
O4 0.060(6) 0.059(5) 0.046(5) -0.028(4) 0.013(4) -0.033(5)
O1 0.063(6) 0.067(6) 0.043(5) -0.031(4) 0.013(4) -0.038(5)
O2 0.055(5) 0.061(5) 0.048(5) -0.030(4) 0.020(4) -0.036(5)
O9 0.052(5) 0.047(5) 0.048(5) -0.017(4) 0.006(4) -0.021(4)
O11 0.070(7) 0.092(8) 0.054(6) -0.038(6) 0.006(5) -0.038(6)
O3 0.064(6) 0.074(6) 0.053(5) -0.042(5) 0.019(5) -0.044(5)
O5 0.056(6) 0.042(5) 0.060(6) -0.014(4) 0.001(4) -0.019(4)
O12 0.066(6) 0.058(5) 0.040(5) -0.024(4) 0.016(4) -0.026(5)
O10 0.075(7) 0.068(6) 0.051(6) -0.029(5) 0.014(5) -0.035(5)
O7 0.055(6) 0.050(5) 0.077(7) -0.028(5) 0.006(5) -0.022(5)
C54 0.048(7) 0.055(7) 0.037(6) -0.023(5) 0.009(5) -0.032(6)
C51 0.051(7) 0.052(7) 0.038(6) -0.023(5) 0.014(5) -0.035(6)
O8 0.067(6) 0.039(5) 0.068(6) -0.017(5) 0.007(5) -0.022(5)
C52 0.053(7) 0.058(7) 0.047(7) -0.030(6) 0.012(6) -0.034(6)
C4 0.046(7) 0.051(7) 0.044(7) -0.024(6) 0.014(5) -0.025(6)
C9 0.047(7) 0.044(6) 0.044(7) -0.018(5) 0.011(5) -0.026(6)
C65 0.052(7) 0.045(6) 0.046(7) -0.026(6) 0.019(6) -0.025(6)
C13 0.036(6) 0.046(6) 0.050(7) -0.024(6) 0.011(5) -0.023(5)
C11 0.040(6) 0.045(6) 0.043(7) -0.020(5) 0.012(5) -0.021(5)
C14 0.043(7) 0.045(6) 0.034(6) -0.020(5) 0.005(5) -0.017(5)
C50 0.045(7) 0.052(7) 0.045(7) -0.023(6) 0.013(5) -0.027(6)
C29 0.042(6) 0.058(7) 0.045(7) -0.028(6) 0.015(5) -0.029(6)
C28 0.039(6) 0.044(6) 0.060(8) -0.029(6) 0.006(6) -0.019(5)
C17 0.065(9) 0.046(7) 0.044(7) -0.016(6) -0.001(6) -0.030(7)
C69 0.047(7) 0.052(7) 0.043(7) -0.021(6) 0.015(5) -0.028(6)
C53 0.041(6) 0.046(6) 0.049(7) -0.022(6) 0.013(5) -0.029(6)
C34 0.054(8) 0.046(7) 0.054(8) -0.029(6) 0.012(6) -0.023(6)
C56 0.071(9) 0.053(7) 0.048(7) -0.027(6) 0.008(6) -0.031(7)
C33 0.040(6) 0.043(6) 0.053(7) -0.022(6) 0.004(5) -0.020(5)
C49 0.060(8) 0.062(8) 0.052(7) -0.034(7) 0.024(6) -0.040(7)
C31 0.051(7) 0.043(7) 0.065(9) -0.027(6) 0.005(6) -0.019(6)
C15 0.037(6) 0.041(6) 0.044(7) -0.012(5) 0.005(5) -0.015(5)
C71 0.042(7) 0.080(9) 0.062(8) -0.051(8) 0.015(6) -0.033(7)
C12 0.044(7) 0.044(6) 0.048(7) -0.020(6) 0.016(6) -0.022(6)
C60 0.037(6) 0.053(7) 0.051(7) -0.029(6) 0.013(5) -0.024(6)
C55 0.045(7) 0.054(7) 0.046(7) -0.025(6) 0.010(5) -0.029(6)
C66 0.055(8) 0.051(7) 0.044(7) -0.023(6) 0.020(6) -0.033(6)
C62 0.059(8) 0.064(8) 0.046(7) -0.032(6) 0.016(6) -0.036(7)
C45 0.046(7) 0.052(7) 0.050(7) -0.025(6) 0.004(6) -0.020(6)
C70 0.063(8) 0.064(8) 0.043(7) -0.029(6) 0.018(6) -0.046(7)
C22 0.060(8) 0.054(7) 0.048(7) -0.024(6) 0.011(6) -0.031(7)
C36 0.065(9) 0.056(8) 0.048(8) -0.022(7) -0.009(7) -0.022(7)
C59 0.050(7) 0.053(7) 0.040(6) -0.028(6) 0.005(5) -0.026(6)
C32 0.041(6) 0.040(6) 0.040(6) -0.018(5) 0.003(5) -0.016(5)
C44 0.043(7) 0.045(7) 0.064(8) -0.030(6) 0.012(6) -0.019(6)
C48 0.057(8) 0.059(8) 0.044(7) -0.025(6) 0.013(6) -0.036(7)
C16 0.043(6) 0.047(7) 0.069(9) -0.033(6) 0.018(6) -0.024(6)
C30 0.056(7) 0.042(6) 0.054(8) -0.025(6) 0.018(6) -0.025(6)
C41 0.064(9) 0.041(7) 0.055(8) -0.020(6) 0.013(7) -0.023(7)
C10 0.052(7) 0.047(7) 0.047(7) -0.019(6) 0.011(6) -0.029(6)
C2 0.053(8) 0.100(11) 0.041(7) -0.039(8) 0.020(6) -0.044(8)
C58 0.067(9) 0.063(8) 0.050(8) -0.030(7) 0.004(7) -0.031(7)
C26 0.059(8) 0.044(7) 0.054(8) -0.021(6) 0.005(7) -0.016(6)
C5 0.058(8) 0.056(7) 0.042(7) -0.023(6) 0.015(6) -0.034(7)
C72 0.063(9) 0.095(11) 0.065(9) -0.049(9) 0.027(8) -0.051(9)
C35 0.051(8) 0.045(7) 0.043(7) -0.015(6) 0.001(6) -0.012(6)
C64 0.053(8) 0.056(8) 0.059(8) -0.034(7) 0.024(6) -0.030(7)
C68 0.071(9) 0.068(9) 0.061(9) -0.049(8) 0.029(7) -0.036(8)
C61 0.058(8) 0.062(8) 0.053(7) -0.028(6) 0.020(6) -0.044(7)
C42 0.066(9) 0.054(8) 0.050(8) -0.018(6) 0.008(7) -0.034(7)
C23 0.073(9) 0.049(7) 0.053(8) -0.026(6) 0.004(7) -0.030(7)
C8 0.113(13) 0.075(10) 0.053(9) -0.024(8) 0.017(8) -0.072(11)
C1 0.091(12) 0.142(15) 0.060(9) -0.064(10) 0.037(9) -0.088(12)
C3 0.066(9) 0.093(11) 0.054(8) -0.043(8) 0.023(7) -0.053(9)
C63 0.111(13) 0.094(12) 0.066(10) -0.057(9) 0.038(9) -0.077(11)
C21 0.067(9) 0.032(6) 0.059(8) -0.015(6) -0.006(7) -0.020(6)
C46 0.064(9) 0.060(8) 0.063(9) -0.026(7) 0.000(7) -0.031(7)
C47 0.068(10) 0.052(8) 0.080(11) -0.026(8) -0.019(8) -0.017(7)
C18 0.077(10) 0.045(7) 0.061(9) -0.019(7) -0.025(8) -0.015(7)
C25 0.067(9) 0.033(7) 0.072(10) -0.015(7) -0.004(7) -0.015(6)
C67 0.050(8) 0.077(10) 0.062(9) -0.045(8) 0.015(7) -0.025(7)
C57 0.085(11) 0.049(8) 0.043(7) -0.019(6) 0.011(7) -0.032(8)
C20 0.094(12) 0.050(8) 0.070(10) -0.033(8) -0.007(9) -0.025(8)
C43 0.064(9) 0.060(9) 0.063(10) -0.017(7) 0.002(7) -0.030(8)
C27 0.073(10) 0.033(7) 0.092(12) -0.016(8) -0.006(9) -0.012(7)
C7 0.162(19) 0.087(12) 0.050(9) -0.021(9) 0.014(10) -0.091(14)
C19 0.086(12) 0.055(9) 0.079(11) -0.036(8) -0.027(9) -0.017(8)
C37 0.097(13) 0.065(10) 0.048(9) -0.015(8) -0.008(9) -0.018(9)
C73 0.069(10) 0.121(14) 0.065(10) -0.052(10) 0.021(8) -0.054(11)
C6 0.18(2) 0.111(15) 0.039(8) -0.033(9) 0.024(11) -0.106(16)
Cu5 0.0441(10) 0.0568(11) 0.0447(10) -0.0277(9) 0.0122(8) -0.0244(9)
Cu4 0.0548(12) 0.0430(10) 0.0625(13) -0.0151(9) 0.0090(10) -0.0230(9)
Cu6 0.1041(18) 0.0746(15) 0.0571(13) -0.0439(12) 0.0271(12) -0.0521(14)
O20 0.046(5) 0.051(5) 0.047(5) -0.029(4) 0.013(4) -0.023(4)
O18 0.046(5) 0.060(5) 0.046(5) -0.032(4) 0.016(4) -0.025(4)
O19 0.060(5) 0.061(5) 0.036(5) -0.027(4) 0.013(4) -0.023(5)
O17 0.049(5) 0.081(7) 0.046(5) -0.034(5) 0.020(4) -0.036(5)
O13 0.057(5) 0.035(4) 0.059(6) -0.012(4) 0.008(4) -0.024(4)
O15 0.055(6) 0.043(5) 0.075(7) -0.022(5) 0.016(5) -0.023(4)
O16 0.056(6) 0.041(5) 0.065(6) -0.010(4) -0.003(5) -0.018(4)
C86 0.056(7) 0.056(7) 0.048(7) -0.029(6) 0.010(6) -0.037(6)
O21 0.089(7) 0.049(5) 0.050(6) -0.027(5) 0.013(5) -0.033(5)
O24 0.089(7) 0.070(6) 0.054(6) -0.035(5) 0.018(5) -0.047(6)
C125 0.049(7) 0.043(6) 0.053(7) -0.026(6) 0.017(6) -0.023(6)
O14 0.055(6) 0.047(5) 0.067(6) -0.011(5) 0.008(5) -0.024(5)
C126 0.044(7) 0.046(6) 0.039(6) -0.023(5) 0.014(5) -0.021(5)
C104 0.043(7) 0.055(7) 0.047(7) -0.030(6) 0.019(5) -0.025(6)
C127 0.052(7) 0.057(7) 0.044(7) -0.028(6) 0.019(6) -0.032(6)
O23 0.096(8) 0.098(9) 0.063(7) -0.056(7) 0.029(6) -0.057(7)
C123 0.041(6) 0.054(7) 0.047(7) -0.030(6) 0.013(5) -0.026(6)
C122 0.040(6) 0.049(7) 0.048(7) -0.022(6) 0.011(5) -0.026(6)
C85 0.049(7) 0.045(7) 0.048(7) -0.015(6) 0.002(6) -0.025(6)
C100 0.057(8) 0.057(8) 0.055(8) -0.030(7) 0.017(7) -0.033(7)
C124 0.045(7) 0.049(7) 0.060(8) -0.036(6) 0.022(6) -0.029(6)
C120 0.044(7) 0.045(6) 0.046(7) -0.022(6) 0.010(5) -0.025(6)
C113 0.047(7) 0.059(8) 0.057(8) -0.037(7) 0.016(6) -0.025(6)
C144 0.055(8) 0.057(7) 0.043(7) -0.027(6) 0.018(6) -0.030(6)
C121 0.045(7) 0.047(6) 0.054(7) -0.029(6) 0.021(6) -0.024(6)
C84 0.056(8) 0.056(7) 0.051(8) -0.018(6) 0.007(6) -0.038(7)
C107 0.053(8) 0.049(7) 0.044(7) -0.019(6) 0.010(6) -0.025(6)
C106 0.040(6) 0.049(7) 0.045(7) -0.025(6) 0.007(5) -0.015(6)
C105 0.043(7) 0.053(7) 0.049(7) -0.027(6) 0.016(6) -0.029(6)
C116 0.044(6) 0.048(7) 0.052(7) -0.030(6) 0.013(5) -0.023(6)
C108 0.051(8) 0.062(8) 0.052(8) -0.029(7) 0.013(6) -0.030(7)
C133 0.048(7) 0.049(7) 0.050(7) -0.020(6) 0.010(6) -0.027(6)
C89 0.056(8) 0.058(8) 0.057(8) -0.028(7) 0.011(7) -0.033(7)
C130 0.061(8) 0.045(7) 0.056(8) -0.024(6) 0.020(7) -0.025(6)
C103 0.051(8) 0.065(8) 0.054(8) -0.035(7) 0.008(6) -0.027(7)
C119 0.050(7) 0.049(7) 0.063(8) -0.032(7) 0.018(6) -0.029(6)
C112 0.060(8) 0.070(9) 0.061(8) -0.044(7) 0.020(7) -0.034(7)
C132 0.055(7) 0.046(7) 0.051(7) -0.024(6) 0.019(6) -0.030(6)
C78 0.064(9) 0.049(8) 0.058(9) -0.013(7) 0.011(7) -0.029(7)
C137 0.056(8) 0.039(6) 0.043(7) -0.012(5) 0.000(6) -0.020(6)
C128 0.053(8) 0.055(8) 0.046(7) -0.024(6) 0.012(6) -0.026(6)
C88 0.071(9) 0.067(9) 0.050(8) -0.028(7) 0.016(7) -0.049(8)
C129 0.044(7) 0.052(7) 0.063(8) -0.020(7) 0.016(6) -0.020(6)
C87 0.060(8) 0.058(8) 0.063(8) -0.030(7) 0.016(7) -0.043(7)
C139 0.059(8) 0.046(7) 0.051(8) -0.010(6) 0.007(6) -0.026(6)
C101 0.055(8) 0.064(8) 0.070(9) -0.038(8) 0.022(7) -0.031(7)
C114 0.113(13) 0.082(10) 0.069(10) -0.054(9) 0.040(9) -0.069(10)
C141 0.076(11) 0.061(9) 0.055(9) -0.031(8) 0.025(8) -0.031(8)
C109 0.097(13) 0.090(12) 0.053(9) -0.033(9) 0.029(9) -0.058(11)
C83 0.046(7) 0.046(7) 0.057(8) -0.016(6) 0.004(6) -0.022(6)
C115 0.062(8) 0.054(7) 0.059(8) -0.038(7) 0.025(6) -0.037(7)
C135 0.085(11) 0.048(8) 0.055(9) -0.024(7) 0.018(8) -0.031(8)
C131 0.063(8) 0.049(7) 0.058(8) -0.025(7) 0.025(7) -0.032(7)
C118 0.092(11) 0.062(9) 0.065(9) -0.041(8) 0.034(8) -0.046(9)
C111 0.048(7) 0.095(11) 0.042(7) -0.041(8) 0.011(6) -0.034(8)
C75 0.056(9) 0.055(8) 0.074(10) -0.017(8) 0.002(8) -0.026(7)
C102 0.068(9) 0.052(8) 0.053(8) -0.025(6) 0.006(7) -0.025(7)
C79 0.054(8) 0.052(8) 0.056(8) -0.021(7) 0.013(7) -0.026(7)
C80 0.058(9) 0.049(8) 0.094(12) -0.022(8) 0.027(9) -0.021(7)
O22 0.130(11) 0.092(9) 0.074(8) -0.057(7) 0.018(8) -0.045(8)
C82 0.068(10) 0.062(9) 0.069(10) -0.023(8) 0.027(8) -0.040(8)
C136 0.075(10) 0.073(9) 0.058(9) -0.034(8) 0.028(8) -0.035(8)
C77 0.059(9) 0.053(8) 0.076(10) -0.030(8) 0.025(8) -0.032(7)
C138 0.057(8) 0.044(7) 0.065(9) -0.011(7) 0.009(7) -0.026(7)
C117 0.126(15) 0.072(10) 0.100(13) -0.066(10) 0.054(12) -0.065(11)
C134 0.061(8) 0.045(7) 0.062(8) -0.020(6) 0.017(7) -0.031(7)
C140 0.089(12) 0.059(9) 0.077(11) -0.018(8) 0.020(9) -0.042(9)
C76 0.052(8) 0.047(7) 0.093(11) -0.017(8) 0.026(8) -0.023(7)
C142 0.117(15) 0.067(10) 0.086(13) -0.055(10) 0.024(11) -0.029(10)
C110 0.075(11) 0.127(14) 0.073(10) -0.068(10) 0.033(8) -0.064(11)
C143 0.137(19) 0.069(11) 0.066(12) -0.039(10) -0.002(12) -0.019(12)
C81 0.085(12) 0.055(9) 0.092(12) -0.020(9) 0.040(10) -0.034(9)
O6 0.066(7) 0.039(5) 0.082(7) -0.019(5) 0.000(5) -0.013(5)
C96 0.080(10) 0.076(9) 0.035(7) -0.026(7) 0.016(7) -0.058(9)
C95 0.086(11) 0.078(10) 0.050(8) -0.033(8) 0.015(8) -0.060(9)
C98 0.096(13) 0.117(15) 0.067(10) -0.059(11) 0.041(10) -0.085(13)
C97 0.073(10) 0.093(12) 0.065(9) -0.043(9) 0.020(8) -0.063(10)
C93 0.101(13) 0.093(12) 0.049(9) -0.041(9) 0.022(9) -0.063(11)
C92 0.110(15) 0.074(11) 0.060(10) -0.034(9) 0.000(10) -0.046(11)
C91 0.086(11) 0.083(10) 0.040(7) -0.030(7) 0.008(7) -0.054(9)
C99 0.098(13) 0.164(19) 0.057(10) -0.074(12) 0.034(9) -0.084(14)
C74 0.060(9) 0.042(7) 0.083(11) -0.017(7) 0.011(8) -0.016(7)
C39 0.057(9) 0.044(8) 0.100(13) -0.005(8) -0.011(9) -0.015(7)
C38 0.074(11) 0.050(9) 0.082(11) -0.015(8) -0.010(9) -0.025(8)
C40 0.058(9) 0.053(9) 0.090(12) -0.027(8) 0.017(8) -0.018(7)
C94 0.079(10) 0.067(9) 0.050(7) -0.031(7) 0.009(7) -0.052(8)
C90 0.069(9) 0.068(9) 0.062(8) -0.037(7) 0.018(7) -0.045(8)
C145 0.32(4) 0.093(17) 0.10(2) -0.069(16) 0.00(2) -0.05(2)
Cl30 0.158(6) 0.149(5) 0.090(4) -0.062(4) 0.017(4) -0.091(5)
Cl1 0.121(5) 0.166(7) 0.327(12) -0.146(8) 0.120(7) -0.094(5)
Cl2 0.133(6) 0.189(7) 0.196(8) -0.135(7) -0.011(5) -0.039(5)
Cl5 0.145(7) 0.278(11) 0.136(6) -0.123(7) 0.000(5) -0.053(7)
Cl4 0.295(14) 0.254(12) 0.194(10) -0.125(9) 0.066(9) -0.160(12)
Cl3 0.59(3) 0.43(2) 0.339(19) -0.246(19) 0.32(2) -0.37(3)
C300 0.16(2) 0.14(2) 0.14(2) -0.104(19) 0.058(18) -0.09(2)
C302 0.11(2) 0.25(3) 0.100(18) -0.09(2) 0.015(15) -0.01(2)
C301 0.49(8) 0.44(8) 0.19(5) -0.24(6) 0.21(5) -0.24(8)
Cl20 0.171(5) 0.108(4) 0.139(5) -0.064(4) 0.006(4) -0.042(4)
Cl37 0.182(7) 0.149(6) 0.185(8) -0.092(6) 0.001(6) -0.051(6)
Cl31 0.212(13) 0.290(14) 0.59(3) -0.282(17) 0.149(14) -0.118(12)
Cl32 0.342(19) 0.37(2) 0.38(2) -0.217(18) -0.026(17) -0.128(18)
C403 0.086(14) 0.094(15) 0.107(15) -0.036(12) -0.006(12) -0.033(12)
C400 0.93(13) 0.12(4) 0.32(6) -0.16(5) 0.11(7) -0.03(6)
Cl35 0.57(3) 0.58(3) 0.49(3) -0.25(3) 0.07(3) -0.37(3)
C402 0.45(7) 0.12(3) 0.26(4) -0.05(3) -0.09(4) -0.15(4)
Cl25 0.290(9) 0.182(7) 0.304(10) -0.125(7) 0.055(7) -0.099(7)

loop_
_atom_type_symbol
_atom_type_description
_atom_type_scat_dispersion_real
_atom_type_scat_dispersion_imag
_atom_type_scat_source
C C 0.0181 0.0091 'International Tables Vol C Tables 4.2.6.8 and 6.1.1.4'
H H 0.0000 0.0000 'International Tables Vol C Tables 4.2.6.8 and 6.1.1.4'
Cu Cu -1.9646 0.5888 'International Tables Vol C Tables 4.2.6.8 and 6.1.1.4'
O O 0.0492 0.0322 'International Tables Vol C Tables 4.2.6.8 and 6.1.1.4'
Cl Cl 0.3639 0.7018 'International Tables Vol C Tables 4.2.6.8 and 6.1.1.4'

loop_
_geom_angle_atom_site_label_1
_geom_angle_atom_site_label_2
_geom_angle_atom_site_label_3
_geom_angle
O2 Cu1 O4 88.3(4)
O2 Cu1 O3 178.2(4)
O4 Cu1 O3 93.5(4)
O2 Cu1 O1 93.7(4)
O4 Cu1 O1 177.9(4)
O3 Cu1 O1 84.5(4)
O9 Cu3 O10 94.5(4)
O9 Cu3 O12 87.5(4)
O10 Cu3 O12 169.9(4)
O9 Cu3 O11 172.5(4)
O10 Cu3 O11 85.8(5)
O12 Cu3 O11 93.5(4)
O6 Cu2 O8 175.5(5)
O6 Cu2 O5 94.1(4)
O8 Cu2 O5 88.8(4)
O6 Cu2 O7 83.9(4)
O8 Cu2 O7 93.2(4)
O5 Cu2 O7 177.2(4)
C60 O4 Cu1 125.2(8)
C2 O1 Cu1 124.1(9)
C4 O2 Cu1 124.7(8)
C34 O9 Cu3 123.8(9)
C72 O11 Cu3 124.5(10)
C62 O3 Cu1 125.7(8)
C41 O5 Cu2 123.8(8)
C70 O12 Cu3 127.5(9)
C36 O10 Cu3 127.0(9)
C26 O7 Cu2 127.1(9)
C55 C54 C56 116.5(12)
C55 C54 C53 120.2(11)
C56 C54 C53 123.2(11)
C50 C51 C53 121.4(12)
C50 C51 H51 119.3
C53 C51 H51 119.3
C23 O8 Cu2 126.3(8)
C53 C52 C48 121.6(12)
C53 C52 H52 119.2
C48 C52 H52 119.2
O2 C4 C3 125.3(12)
O2 C4 C5 114.8(11)
C3 C4 C5 119.8(11)
C10 C9 C11 123.2(11)
C10 C9 C8 116.2(12)
C11 C9 C8 120.6(12)
C64 C65 C66 116.8(12)
C64 C65 C50 122.0(12)
C66 C65 C50 121.2(11)
C12 C13 C14 118.0(11)
C12 C13 C28 120.0(11)
C14 C13 C28 121.9(11)
C15 C11 C12 118.3(11)
C15 C11 C9 119.9(11)
C12 C11 C9 121.7(11)
C16 C14 C13 121.3(11)
C16 C14 H14 119.4
C13 C14 H14 119.3
C51 C50 C49 118.7(12)
C51 C50 C65 123.2(11)
C49 C50 C65 117.9(11)
C30 C29 C28 121.7(12)
C30 C29 H29 119.0
C28 C29 H29 119.2
C32 C28 C29 117.8(11)
C32 C28 C13 121.7(11)
C29 C28 C13 120.6(12)
C18 C17 C22 115.3(13)
C18 C17 C16 126.2(13)
C22 C17 C16 118.5(12)
C66 C69 C68 119.5(13)
C66 C69 C70 119.0(12)
C68 C69 C70 121.5(12)
C52 C53 C51 119.1(11)
C52 C53 C54 118.1(11)
C51 C53 C54 122.6(11)
O9 C34 C35 126.5(13)
O9 C34 C33 113.2(11)
C35 C34 C33 120.3(12)
C57 C56 C54 120.3(13)
C57 C56 H56 120.0
C54 C56 H56 119.8
C32 C33 C31 119.4(12)
C32 C33 C34 119.9(11)
C31 C33 C34 120.7(11)
C48 C49 C50 120.8(12)
C48 C49 H49 119.7
C50 C49 H49 119.5
C30 C31 C33 120.1(12)
C30 C31 H31 119.9
C33 C31 H31 120.0
C16 C15 C11 121.8(11)
C16 C15 H15 118.9
C11 C15 H15 119.3
C72 C71 C70 126.9(13)
C72 C71 H71 116.5
C70 C71 H71 116.6
C13 C12 C11 121.9(12)
C13 C12 H12 118.8
C11 C12 H12 119.2
O4 C60 C61 125.4(12)
O4 C60 C59 115.5(11)
C61 C60 C59 119.0(11)
C54 C55 C59 124.1(12)
C54 C55 H55 117.9
C59 C55 H55 118.1
C69 C66 C65 121.5(12)
C69 C66 H66 119.3
C65 C66 H66 119.2
O3 C62 C61 124.6(11)
O3 C62 C63 113.6(11)
C61 C62 C63 121.8(11)
C46 C45 C48 121.6(12)
C46 C45 C44 116.6(12)
C48 C45 C44 121.7(12)
O12 C70 C71 121.5(13)
O12 C70 C69 116.2(11)
C71 C70 C69 122.4(12)
C21 C22 C17 125.4(13)
C21 C22 H22 117.2
C17 C22 H22 117.4
O10 C36 C35 121.9(13)
O10 C36 C37 118.8(13)
C35 C36 C37 119.3(14)
C58 C59 C55 115.9(11)
C58 C59 C60 122.8(11)
C55 C59 C60 121.3(11)
C33 C32 C28 120.6(12)
C33 C32 H32 119.7
C28 C32 H32 119.7
C42 C44 C45 122.5(13)
C42 C44 H44 118.6
C45 C44 H44 118.8
C49 C48 C52 118.2(12)
C49 C48 C45 122.4(12)
C52 C48 C45 119.3(11)
C14 C16 C15 118.5(11)
C14 C16 C17 121.9(12)
C15 C16 C17 119.7(12)
C29 C30 C31 120.3(12)
C29 C30 H30 119.8
C31 C30 H30 119.9
O5 C41 C38 126.3(13)
O5 C41 C42 115.2(12)
C38 C41 C42 118.4(14)
C5 C10 C9 123.9(11)
C5 C10 H10 117.9
C9 C10 H10 118.2
O1 C2 C3 127.5(12)
O1 C2 C1 115.4(13)
C3 C2 C1 116.8(13)
C57 C58 C59 120.9(13)
C57 C58 H58 119.5
C59 C58 H58 119.5
O7 C26 C25 125.0(13)
O7 C26 C27 117.3(13)
C25 C26 C27 117.6(13)
C10 C5 C6 116.8(12)
C10 C5 C4 121.4(11)
C6 C5 C4 121.4(12)
C71 C72 O11 124.3(13)
C71 C72 C73 122.4(14)
O11 C72 C73 113.3(14)
C34 C35 C36 125.9(13)
C34 C35 H35 117.3
C36 C35 H35 116.9
C67 C64 C65 121.3(13)
C67 C64 H64 119.3
C65 C64 H64 119.3
C67 C68 C69 120.1(13)
C67 C68 H68 120.2
C69 C68 H68 119.7
C60 C61 C62 125.4(11)
C60 C61 H61 117.4
C62 C61 H61 117.3
C44 C42 C43 119.3(13)
C44 C42 C41 119.2(13)
C43 C42 C41 121.5(13)
O8 C23 C25 124.6(14)
O8 C23 C21 115.9(11)
C25 C23 C21 119.3(13)
C7 C8 C9 121.7(14)
C7 C8 H8 119.2
C9 C8 H8 119.1
C2 C1 H1A 109.4
C2 C1 H1B 109.4
H1A C1 H1B 109.5
C2 C1 H1C 109.6
H1A C1 H1C 109.5
H1B C1 H1C 109.5
C4 C3 C2 123.3(13)
C4 C3 H3 118.5
C2 C3 H3 118.2
C62 C63 H63A 109.5
C62 C63 H63B 109.4
H63A C63 H63B 109.4
C62 C63 H63C 109.6
H63A C63 H63C 109.4
H63B C63 H63C 109.5
C22 C21 C20 116.5(13)
C22 C21 C23 122.0(13)
C20 C21 C23 121.4(12)
C47 C46 C45 121.3(14)
C47 C46 H46 119.1
C45 C46 H46 119.6
C43 C47 C46 118.5(14)
C43 C47 H47 120.6
C46 C47 H47 120.9
C17 C18 C19 123.0(14)
C17 C18 H18 118.6
C19 C18 H18 118.5
C23 C25 C26 123.6(14)
C23 C25 H25 118.2
C26 C25 H25 118.1
C64 C67 C68 120.7(13)
C64 C67 H67 119.7
C68 C67 H67 119.6
C56 C57 C58 122.0(13)
C56 C57 H57 119.1
C58 C57 H57 119.0
C19 C20 C21 119.5(13)
C19 C20 H20 120.2
C21 C20 H20 120.3
C47 C43 C42 121.7(14)
C47 C43 H43 118.9
C42 C43 H43 119.4
C26 C27 H27A 108.7
C26 C27 H27B 110.1
H27A C27 H27B 109.5
C26 C27 H27C 109.7
H27A C27 H27C 109.4
H27B C27 H27C 109.4
C8 C7 C6 120.6(14)
C8 C7 H7 119.7
C6 C7 H7 119.8
C20 C19 C18 120.0(14)
C20 C19 H19 119.8
C18 C19 H19 120.1
C36 C37 H37A 109.6
C36 C37 H37B 109.4
H37A C37 H37B 109.5
C36 C37 H37C 109.4
H37A C37 H37C 109.5
H37B C37 H37C 109.5
C72 C73 H73A 109.5
C72 C73 H73B 109.3
H73A C73 H73B 109.5
C72 C73 H73C 109.6
H73A C73 H73C 109.5
H73B C73 H73C 109.5
C7 C6 C5 120.5(14)
C7 C6 H6 119.6
C5 C6 H6 119.8
O18 Cu5 O20 89.5(4)
O18 Cu5 O17 93.6(4)
O20 Cu5 O17 176.5(4)
O18 Cu5 O19 177.1(4)
O20 Cu5 O19 92.8(4)
O17 Cu5 O19 84.1(4)
O16 Cu4 O13 178.1(4)
O16 Cu4 O14 84.6(4)
O13 Cu4 O14 93.7(4)
O16 Cu4 O15 93.2(4)
O13 Cu4 O15 88.4(4)
O14 Cu4 O15 176.2(4)
O23 Cu6 O21 160.6(5)
O23 Cu6 O24 93.1(5)
O21 Cu6 O24 91.2(4)
O23 Cu6 O22 89.1(5)
O21 Cu6 O22 92.6(5)
O24 Cu6 O22 162.0(5)
C106 O20 Cu5 125.6(8)
C113 O18 Cu5 125.5(8)
C108 O19 Cu5 125.3(8)
C111 O17 Cu5 126.8(8)
C137 O13 Cu4 125.1(8)
C77 O15 Cu4 126.8(9)
C75 O16 Cu4 127.0(9)
C87 C86 C85 118.2(12)
C87 C86 C100 122.3(12)
C85 C86 C100 119.5(12)
C141 O21 Cu6 123.9(10)
C96 O24 Cu6 129.6(10)
C124 C125 C121 119.0(11)
C124 C125 C132 120.4(11)
C121 C125 C132 120.5(11)
C139 O14 Cu4 126.2(9)
C144 C126 C127 116.6(11)
C144 C126 C123 122.6(11)
C127 C126 C123 120.8(11)
C105 C104 C103 119.3(12)
C105 C104 C106 118.8(11)
C103 C104 C106 121.9(11)
C128 C127 C126 120.2(12)
C128 C127 H127 119.9
C126 C127 H127 119.9
C98 O23 Cu6 124.2(11)
C122 C123 C124 117.5(11)
C122 C123 C126 120.7(11)
C124 C123 C126 121.6(10)
C123 C122 C120 123.1(11)
C123 C122 H122 118.6
C120 C122 H122 118.3
C84 C85 C86 119.7(13)
C84 C85 H85 120.4
C86 C85 H85 119.9
C101 C100 C105 118.1(13)
C101 C100 C86 121.9(13)
C105 C100 C86 120.0(12)
C125 C124 C123 121.8(11)
C125 C124 H124 119.1
C123 C124 H124 119.1
C121 C120 C122 118.3(11)
C121 C120 C119 120.3(11)
C122 C120 C119 121.3(11)
O18 C113 C112 125.1(12)
O18 C113 C115 115.5(11)
C112 C113 C115 119.4(12)
C126 C144 C130 122.2(13)
C126 C144 H144 119.2
C130 C144 H144 118.6
C120 C121 C125 120.3(11)
C120 C121 H121 119.8
C125 C121 H121 120.0
C85 C84 C89 120.2(13)
C85 C84 C83 118.9(13)
C89 C84 C83 120.7(12)
C108 C107 C106 122.4(13)
O20 C106 C107 127.2(12)
O20 C106 C104 116.1(11)
C107 C106 C104 116.6(11)
C104 C105 C100 121.8(12)
C115 C116 C119 121.3(11)
C115 C116 H116 119.5
C119 C116 H116 119.2
O19 C108 C107 126.4(12)
O19 C108 C109 113.7(12)
C107 C108 C109 119.9(13)
C134 C133 C132 121.7(13)
C134 C133 H133 119.1
C132 C133 H133 119.2
C88 C89 C84 119.8(13)
C88 C89 H89 120.1
C84 C89 H89 120.1
C129 C130 C144 118.4(13)
C129 C130 C141 123.9(12)
C144 C130 C141 117.6(13)
C102 C103 C104 119.9(13)
C118 C119 C116 117.9(12)
C118 C119 C120 123.1(12)
C116 C119 C120 119.0(11)
C113 C112 C111 125.7(13)
C113 C112 H112 117.2
C111 C112 H112 117.1
C131 C132 C133 118.5(13)
C131 C132 C125 123.1(12)
C133 C132 C125 118.4(11)
C79 C78 C80 118.7(13)
C79 C78 C77 117.2(13)
C80 C78 C77 124.0(14)
O13 C137 C138 125.2(12)
O13 C137 C134 117.9(10)
C138 C137 C134 116.9(12)
C127 C128 C129 123.7(13)
C127 C128 H128 118.3
C129 C128 H128 118.0
C87 C88 C89 119.5(13)
C87 C88 C90 119.5(13)
C89 C88 C90 120.8(13)
C128 C129 C130 118.8(13)
C128 C129 H129 120.8
C130 C129 H129 120.4
C88 C87 C86 122.6(13)
C88 C87 H87 118.9
C86 C87 H87 118.5
O14 C139 C138 126.4(12)
O14 C139 C140 114.8(13)
C138 C139 C140 118.7(13)
C100 C101 C102 119.3(13)
C117 C114 C115 120.7(13)
C117 C114 H114 119.6
C115 C114 H114 119.8
O21 C141 C142 124.5(16)
O21 C141 C130 113.3(13)
C142 C141 C130 122.2(16)
C108 C109 H10A 109.3
C108 C109 H10B 109.6
H10A C109 H10B 109.3
C108 C109 H10C 110.0
H10A C109 H10C 109.3
H10B C109 H10C 109.3
C82 C83 C79 119.6(14)
C82 C83 C84 120.5(12)
C79 C83 C84 119.9(12)
C116 C115 C114 118.5(12)
C116 C115 C113 118.2(11)
C114 C115 C113 123.2(12)
C136 C135 C134 120.0(14)
C136 C135 H135 119.9
C134 C135 H135 120.1
C132 C131 C136 121.2(13)
C132 C131 H131 119.3
C136 C131 H131 119.5
C119 C118 C117 120.5(13)
C119 C118 H118 119.7
C117 C118 H118 119.8
O17 C111 C112 122.7(12)
O17 C111 C110 116.8(12)
C112 C111 C110 120.5(14)
O16 C75 C76 122.7(14)
O16 C75 C74 117.6(13)
C76 C75 C74 119.6(14)
C103 C102 C101 121.6(13)
C78 C79 C83 121.8(13)
C78 C79 H79 119.5
C83 C79 H79 118.8
C81 C80 C78 121.3(15)
C81 C80 H80 119.3
C78 C80 H80 119.4
C143 O22 Cu6 127.6(12)
C83 C82 C81 120.2(13)
C83 C82 H82 119.8
C81 C82 H82 120.0
C135 C136 C131 120.7(14)
C135 C136 H136 119.8
C131 C136 H136 119.5
O15 C77 C76 123.5(12)
O15 C77 C78 117.8(13)
C76 C77 C78 118.7(12)
C139 C138 C137 122.6(13)
C139 C138 H138 118.8
C137 C138 H138 118.6
C114 C117 C118 121.1(13)
C114 C117 H117 119.4
C118 C117 H117 119.5
C133 C134 C135 117.8(13)
C133 C134 C137 117.7(12)
C135 C134 C137 124.4(13)
C139 C140 H14A 109.5
C139 C140 H14B 109.2
H14A C140 H14B 109.5
C139 C140 H14C 109.7
H14A C140 H14C 109.5
H14B C140 H14C 109.5
C77 C76 C75 125.9(14)
C77 C76 H76 117.1
C75 C76 H76 117.0
C143 C142 C141 126(2)
C143 C142 H142 117.2
C141 C142 H142 117.2
C111 C110 H11A 109.0
C111 C110 H11B 109.6
H11A C110 H11B 109.4
C111 C110 H11C 110.0
H11A C110 H11C 109.4
H11B C110 H11C 109.4
O22 C143 C142 124.0(18)
O22 C143 C145 116.0(19)
C142 C143 C145 120(2)
C80 C81 C82 118.3(15)
C80 C81 H81 120.9
C82 C81 H81 120.7
C40 O6 Cu2 125.8(9)
O24 C96 C97 121.7(16)
O24 C96 C95 118.7(13)
C97 C96 C95 119.5(14)
C93 C95 C94 117.3(16)
C93 C95 C96 123.4(14)
C94 C95 C96 119.3(14)
O23 C98 C97 124.1(14)
O23 C98 C99 113.3(17)
C97 C98 C99 122.5(18)
C98 C97 C96 125.1(16)
C98 C97 H97 117.6
C96 C97 H97 117.3
C95 C93 C92 118.5(15)
C95 C93 H93 120.9
C92 C93 H93 120.6
C91 C92 C93 123.2(16)
C91 C92 H92 118.4
C93 C92 H92 118.4
C92 C91 C90 117.5(16)
C92 C91 H91 121.0
C90 C91 H91 121.5
C98 C99 H99A 109.4
C98 C99 H99B 109.6
H99A C99 H99B 109.5
C98 C99 H99C 109.4
H99A C99 H99C 109.5
H99B C99 H99C 109.5
C75 C74 H74A 109.7
C75 C74 H74B 109.4
H74A C74 H74B 109.5
C75 C74 H74C 109.4
H74A C74 H74C 109.5
H74B C74 H74C 109.5
C40 C39 H39A 109.3
C40 C39 H39B 110.1
H39A C39 H39B 109.5
C40 C39 H39C 109.1
H39A C39 H39C 109.5
H39B C39 H39C 109.5
C41 C38 C40 124.6(16)
C41 C38 H38 117.7
C40 C38 H38 117.7
O6 C40 C38 124.5(15)
O6 C40 C39 114.7(14)
C38 C40 C39 120.8(16)
C90 C94 C95 122.1(15)
C90 C94 H94 118.9
C95 C94 H94 119.0
C94 C90 C91 121.1(14)
C94 C90 C88 121.2(13)
C91 C90 C88 117.6(13)
C143 C145 H14D 108.7
C143 C145 H14E 109.8
H14D C145 H14E 109.5
C143 C145 H14F 110.0
H14D C145 H14F 109.4
H14E C145 H14F 109.4
Cl2 C300 Cl1 111.0(14)
Cl5 C302 Cl30 115.9(16)
Cl4 C301 Cl3 131(4)
Cl20 C403 Cl37 117.4(14)
Cl31 C400 Cl32 99(3)
Cl25 C402 Cl35 111(3)

loop_
_geom_bond_atom_site_label_1
_geom_bond_atom_site_label_2
_geom_bond_distance
Cu1 O2 1.913(8)
Cu1 O4 1.922(8)
Cu1 O3 1.924(9)
Cu1 O1 1.929(8)
Cu3 O9 1.913(9)
Cu3 O10 1.896(10)
Cu3 O12 1.892(9)
Cu3 O11 1.906(10)
Cu2 O6 1.887(10)
Cu2 O8 1.906(10)
Cu2 O5 1.932(9)
Cu2 O7 1.932(9)
O4 C60 1.290(14)
O1 C2 1.248(16)
O2 C4 1.311(14)
O9 C34 1.274(15)
O11 C72 1.299(18)
O3 C62 1.281(15)
O5 C41 1.285(17)
O12 C70 1.299(15)
O10 C36 1.290(17)
O7 C26 1.219(17)
C54 C55 1.393(16)
C54 C56 1.404(17)
C54 C53 1.485(17)
C51 C50 1.390(17)
C51 C53 1.405(16)
C51 H51 0.9300
O8 C23 1.277(16)
C52 C53 1.382(17)
C52 C48 1.430(18)
C52 H52 0.9300
C4 C3 1.369(18)
C4 C5 1.473(17)
C9 C10 1.400(16)
C9 C11 1.463(17)
C9 C8 1.407(17)
C65 C64 1.418(17)
C65 C66 1.431(18)
C65 C50 1.468(17)
C13 C12 1.400(17)
C13 C14 1.391(16)
C13 C28 1.491(17)
C11 C15 1.409(17)
C11 C12 1.390(16)
C14 C16 1.425(17)
C14 H14 0.9300
C50 C49 1.431(17)
C29 C30 1.351(17)
C29 C28 1.414(16)
C29 H29 0.9300
C28 C32 1.391(17)
C17 C18 1.365(19)
C17 C22 1.394(18)
C17 C16 1.455(17)
C69 C66 1.353(17)
C69 C68 1.437(17)
C69 C70 1.487(18)
C34 C35 1.375(17)
C34 C33 1.517(18)
C56 C57 1.341(18)
C56 H56 0.9300
C33 C32 1.382(16)
C33 C31 1.413(17)
C49 C48 1.393(17)
C49 H49 0.9300
C31 C30 1.361(18)
C31 H31 0.9300
C15 C16 1.369(18)
C15 H15 0.9300
C71 C72 1.37(2)
C71 C70 1.386(17)
C71 H71 0.9300
C12 H12 0.9300
C60 C61 1.367(17)
C60 C59 1.464(17)
C55 C59 1.365(16)
C55 H55 0.9300
C66 H66 0.9300
C62 C61 1.395(17)
C62 C63 1.533(17)
C45 C46 1.378(18)
C45 C48 1.453(17)
C45 C44 1.430(17)
C22 C21 1.361(18)
C22 H22 0.9300
C36 C35 1.411(19)
C36 C37 1.461(19)
C59 C58 1.414(18)
C32 H32 0.9300
C44 C42 1.339(18)
C44 H44 0.9300
C30 H30 0.9300
C41 C38 1.354(19)
C41 C42 1.527(18)
C10 C5 1.387(18)
C10 H10 0.9300
C2 C3 1.41(2)
C2 C1 1.538(18)
C58 C57 1.352(19)
C58 H58 0.9300
C26 C25 1.431(18)
C26 C27 1.496(19)
C5 C6 1.411(19)
C72 C73 1.50(2)
C35 H35 0.9300
C64 C67 1.378(19)
C64 H64 0.9300
C68 C67 1.354(19)
C68 H68 0.9300
C61 H61 0.9300
C42 C43 1.39(2)
C23 C25 1.406(18)
C23 C21 1.464(19)
C8 C7 1.36(2)
C8 H8 0.9300
C1 H1A 0.9601
C1 H1B 0.9601
C1 H1C 0.9601
C3 H3 0.9300
C63 H63A 0.9602
C63 H63B 0.9602
C63 H63C 0.9602
C21 C20 1.472(19)
C46 C47 1.422(19)
C46 H46 0.9300
C47 C43 1.36(2)
C47 H47 0.9300
C18 C19 1.42(2)
C18 H18 0.9300
C25 H25 0.9300
C67 H67 0.9300
C57 H57 0.9300
C20 C19 1.33(2)
C20 H20 0.9300
C43 H43 0.9300
C27 H27A 0.9603
C27 H27B 0.9604
C27 H27C 0.9604
C7 C6 1.39(2)
C7 H7 0.9300
C19 H19 0.9300
C37 H37A 0.9600
C37 H37B 0.9600
C37 H37C 0.9600
C73 H73A 0.9601
C73 H73B 0.9601
C73 H73C 0.9601
C6 H6 0.9300
Cu5 O18 1.922(8)
Cu5 O20 1.918(8)
Cu5 O17 1.902(9)
Cu5 O19 1.916(9)
Cu4 O16 1.902(10)
Cu4 O13 1.919(9)
Cu4 O14 1.930(9)
Cu4 O15 1.910(9)
Cu6 O23 1.884(10)
Cu6 O21 1.907(10)
Cu6 O24 1.908(11)
Cu6 O22 1.891(14)
O20 C106 1.252(14)
O18 C113 1.279(14)
O19 C108 1.292(15)
O17 C111 1.282(17)
O13 C137 1.299(15)
O15 C77 1.288(16)
O16 C75 1.300(18)
C86 C87 1.387(18)
C86 C85 1.405(17)
C86 C100 1.450(18)
O21 C141 1.245(18)
O24 C96 1.222(16)
C125 C124 1.391(16)
C125 C121 1.426(16)
C125 C132 1.462(17)
O14 C139 1.245(16)
C126 C144 1.410(17)
C126 C127 1.417(17)
C126 C123 1.451(16)
C104 C105 1.373(17)
C104 C103 1.425(18)
C104 C106 1.513(17)
C127 C128 1.367(17)
C127 H127 0.9300
O23 C98 1.31(2)
C123 C122 1.384(16)
C123 C124 1.423(17)
C122 C120 1.408(16)
C122 H122 0.9300
C85 C84 1.391(17)
C85 H85 0.9300
C100 C101 1.392(18)
C100 C105 1.423(18)
C124 H124 0.9300
C120 C121 1.409(17)
C120 C119 1.453(17)
C113 C112 1.366(18)
C113 C115 1.494(17)
C144 C130 1.378(18)
C144 H144 0.9300
C121 H121 0.9300
C84 C89 1.399(19)
C84 C83 1.518(19)
C107 C108 1.369(18)
C107 C106 1.390(17)
C116 C115 1.372(16)
C116 C119 1.427(17)
C116 H116 0.9300
C108 C109 1.501(18)
C133 C134 1.429(18)
C133 C132 1.381(17)
C133 H133 0.9300
C89 C88 1.382(19)
C89 H89 0.9300
C130 C129 1.444(19)
C130 C141 1.50(2)
C103 C102 1.340(19)
C119 C118 1.365(18)
C112 C111 1.428(19)
C112 H112 0.9300
C132 C131 1.364(17)
C78 C79 1.388(19)
C78 C80 1.37(2)
C78 C77 1.469(18)
C137 C138 1.431(17)
C137 C134 1.476(18)
C128 C129 1.323(19)
C128 H128 0.9300
C88 C87 1.364(18)
C88 C90 1.536(19)
C129 H129 0.9300
C87 H87 0.9300
C139 C138 1.402(19)
C139 C140 1.497(18)
C101 C102 1.435(19)
C114 C117 1.33(2)
C114 C115 1.408(17)
C114 H114 0.9300
C141 C142 1.38(2)
C109 H10A 0.9617
C109 H10B 0.9618
C109 H10C 0.9618
C83 C82 1.371(19)
C83 C79 1.384(17)
C135 C136 1.38(2)
C135 C134 1.39(2)
C135 H135 0.9300
C131 C136 1.39(2)
C131 H131 0.9300
C118 C117 1.40(2)
C118 H118 0.9300
C111 C110 1.480(18)
C75 C76 1.397(19)
C75 C74 1.463(19)
C79 H79 0.9300
C80 C81 1.405(19)
C80 H80 0.9300
O22 C143 1.20(2)
C82 C81 1.41(2)
C82 H82 0.9300
C136 H136 0.9300
C77 C76 1.403(19)
C138 H138 0.9300
C117 H117 0.9300
C140 H14A 0.9600
C140 H14B 0.9600
C140 H14C 0.9600
C76 H76 0.9300
C142 C143 1.36(2)
C142 H142 0.9300
C110 H11A 0.9606
C110 H11B 0.9606
C110 H11C 0.9607
C143 C145 1.52(3)
C81 H81 0.9300
O6 C40 1.282(19)
C96 C97 1.402(19)
C96 C95 1.46(2)
C95 C93 1.41(2)
C95 C94 1.421(19)
C98 C97 1.40(2)
C98 C99 1.444(19)
C97 H97 0.9300
C93 C92 1.41(2)
C93 H93 0.9300
C92 C91 1.35(2)
C92 H92 0.9300
C91 C90 1.43(2)
C91 H91 0.9300
C99 H99A 0.9600
C99 H99B 0.9600
C99 H99C 0.9600
C74 H74A 0.9601
C74 H74B 0.9601
C74 H74C 0.9601
C39 C40 1.487(19)
C39 H39A 0.9601
C39 H39B 0.9601
C39 H39C 0.9601
C38 C40 1.41(2)
C38 H38 0.9300
C94 C90 1.33(2)
C94 H94 0.9300
C145 H14D 0.9604
C145 H14E 0.9605
C145 H14F 0.9605
Cl30 C302 1.71(3)
Cl1 C300 1.79(3)
Cl2 C300 1.72(2)
Cl5 C302 1.65(3)
Cl4 C301 1.59(4)
Cl3 C301 1.55(5)
Cl20 C403 1.68(2)
Cl37 C403 1.66(2)
Cl31 C400 1.59(4)
Cl32 C400 1.74(6)
Cl35 C402 1.86(6)
C402 Cl25 1.67(6)

loop_
_geom_torsion_atom_site_label_1
_geom_torsion_atom_site_label_2
_geom_torsion_atom_site_label_3
_geom_torsion_atom_site_label_4
_geom_torsion
O2 Cu1 O4 C60 -178.7(10)
O3 Cu1 O4 C60 1.1(10)
O1 Cu1 O4 C60 5(12)
O2 Cu1 O1 C2 -11.3(11)
O4 Cu1 O1 C2 165(11)
O3 Cu1 O1 C2 169.0(11)
O4 Cu1 O2 C4 -168.4(10)
O3 Cu1 O2 C4 20(14)
O1 Cu1 O2 C4 11.4(10)
O10 Cu3 O9 C34 5.6(10)
O12 Cu3 O9 C34 -164.5(10)
O11 Cu3 O9 C34 98(3)
O9 Cu3 O11 C72 84(4)
O10 Cu3 O11 C72 176.7(12)
O12 Cu3 O11 C72 -13.3(12)
O2 Cu1 O3 C62 176(100)
O4 Cu1 O3 C62 4.3(11)
O1 Cu1 O3 C62 -175.6(11)
O6 Cu2 O5 C41 9.2(11)
O8 Cu2 O5 C41 -174.2(11)
O7 Cu2 O5 C41 -36(9)
O9 Cu3 O12 C70 -163.9(10)
O10 Cu3 O12 C70 94(3)
O11 Cu3 O12 C70 8.7(10)
O9 Cu3 O10 C36 -6.8(12)
O12 Cu3 O10 C36 94(2)
O11 Cu3 O10 C36 -179.2(12)
O6 Cu2 O7 C26 179.7(13)
O8 Cu2 O7 C26 3.3(13)
O5 Cu2 O7 C26 -135(8)
O6 Cu2 O8 C23 -52(6)
O5 Cu2 O8 C23 177.0(12)
O7 Cu2 O8 C23 -1.1(12)
Cu1 O2 C4 C3 -5.7(18)
Cu1 O2 C4 C5 177.1(8)
C10 C9 C11 C15 -142.8(12)
C8 C9 C11 C15 40.9(18)
C10 C9 C11 C12 32.6(18)
C8 C9 C11 C12 -143.7(14)
C12 C13 C14 C16 -0.8(17)
C28 C13 C14 C16 -177.3(11)
C53 C51 C50 C49 -2.7(17)
C53 C51 C50 C65 -178.3(10)
C64 C65 C50 C51 -152.3(12)
C66 C65 C50 C51 27.9(17)
C64 C65 C50 C49 32.1(16)
C66 C65 C50 C49 -147.6(11)
C30 C29 C28 C32 -1.2(18)
C30 C29 C28 C13 178.9(11)
C12 C13 C28 C32 -154.1(11)
C14 C13 C28 C32 22.2(17)
C12 C13 C28 C29 25.7(17)
C14 C13 C28 C29 -157.9(11)
C48 C52 C53 C51 0.7(17)
C48 C52 C53 C54 -174.7(10)
C50 C51 C53 C52 0.2(16)
C50 C51 C53 C54 175.4(10)
C55 C54 C53 C52 25.4(16)
C56 C54 C53 C52 -150.5(12)
C55 C54 C53 C51 -149.9(11)
C56 C54 C53 C51 34.2(17)
Cu3 O9 C34 C35 -3.7(19)
Cu3 O9 C34 C33 177.1(8)
C55 C54 C56 C57 -6(2)
C53 C54 C56 C57 169.7(13)
O9 C34 C33 C32 23.9(17)
C35 C34 C33 C32 -155.4(12)
O9 C34 C33 C31 -153.0(11)
C35 C34 C33 C31 27.7(18)
C51 C50 C49 C48 4.4(17)
C65 C50 C49 C48 -179.8(11)
C32 C33 C31 C30 2.0(18)
C34 C33 C31 C30 179.0(12)
C12 C11 C15 C16 2.4(18)
C9 C11 C15 C16 177.9(10)
C14 C13 C12 C11 4.4(17)
C28 C13 C12 C11 -179.1(11)
C15 C11 C12 C13 -5.1(17)
C9 C11 C12 C13 179.4(10)
Cu1 O4 C60 C61 -5.4(18)
Cu1 O4 C60 C59 179.6(8)
C56 C54 C55 C59 5.8(18)
C53 C54 C55 C59 -170.3(12)
C68 C69 C66 C65 1.3(17)
C70 C69 C66 C65 178.0(10)
C64 C65 C66 C69 -2.5(16)
C50 C65 C66 C69 177.3(11)
Cu1 O3 C62 C61 -6(2)
Cu1 O3 C62 C63 170.8(9)
Cu3 O12 C70 C71 0.5(17)
Cu3 O12 C70 C69 -178.7(8)
C72 C71 C70 O12 -10(2)
C72 C71 C70 C69 169.5(12)
C66 C69 C70 O12 21.6(16)
C68 C69 C70 O12 -161.7(11)
C66 C69 C70 C71 -157.6(12)
C68 C69 C70 C71 19.1(18)
C18 C17 C22 C21 4(2)
C16 C17 C22 C21 -176.9(13)
Cu3 O10 C36 C35 6(2)
Cu3 O10 C36 C37 -175.7(11)
C54 C55 C59 C58 -3.3(19)
C54 C55 C59 C60 176.0(11)
O4 C60 C59 C58 -141.5(13)
C61 C60 C59 C58 43.1(18)
O4 C60 C59 C55 39.2(17)
C61 C60 C59 C55 -136.1(13)
C31 C33 C32 C28 -0.1(18)
C34 C33 C32 C28 -177.1(11)
C29 C28 C32 C33 -0.3(17)
C13 C28 C32 C33 179.6(11)
C46 C45 C44 C42 3(2)
C48 C45 C44 C42 178.7(13)
C50 C49 C48 C52 -3.5(17)
C50 C49 C48 C45 -179.6(11)
C53 C52 C48 C49 1.0(18)
C53 C52 C48 C45 177.2(11)
C46 C45 C48 C49 -148.0(13)
C44 C45 C48 C49 36.6(19)
C46 C45 C48 C52 36.0(19)
C44 C45 C48 C52 -139.4(13)
C13 C14 C16 C15 -1.8(18)
C13 C14 C16 C17 178.2(11)
C11 C15 C16 C14 1.0(18)
C11 C15 C16 C17 -179.0(11)
C18 C17 C16 C14 32(2)
C22 C17 C16 C14 -147.1(12)
C18 C17 C16 C15 -147.9(15)
C22 C17 C16 C15 32.9(18)
C28 C29 C30 C31 3.2(19)
C33 C31 C30 C29 -3.6(19)
Cu2 O5 C41 C38 -5(2)
Cu2 O5 C41 C42 176.9(8)
C11 C9 C10 C5 -176.7(12)
C8 C9 C10 C5 0(2)
Cu1 O1 C2 C3 5(2)
Cu1 O1 C2 C1 -168.3(10)
C55 C59 C58 C57 1(2)
C60 C59 C58 C57 -178.2(13)
Cu2 O7 C26 C25 -2(2)
Cu2 O7 C26 C27 174.6(11)
C9 C10 C5 C6 -4(2)
C9 C10 C5 C4 -177.9(12)
O2 C4 C5 C10 9.1(18)
C3 C4 C5 C10 -168.3(13)
O2 C4 C5 C6 -164.1(15)
C3 C4 C5 C6 19(2)
C70 C71 C72 O11 4(2)
C70 C71 C72 C73 -174.6(14)
Cu3 O11 C72 C71 9(2)
Cu3 O11 C72 C73 -171.6(10)
O9 C34 C35 C36 1(2)
C33 C34 C35 C36 179.8(13)
O10 C36 C35 C34 -2(2)
C37 C36 C35 C34 179.8(14)
C66 C65 C64 C67 2.4(17)
C50 C65 C64 C67 -177.3(12)
C66 C69 C68 C67 0.1(19)
C70 C69 C68 C67 -176.6(12)
O4 C60 C61 C62 5(2)
C59 C60 C61 C62 180.0(13)
O3 C62 C61 C60 1(2)
C63 C62 C61 C60 -175.3(14)
C45 C44 C42 C43 -3(2)
C45 C44 C42 C41 177.3(12)
O5 C41 C42 C44 22.7(19)
C38 C41 C42 C44 -155.6(15)
O5 C41 C42 C43 -157.2(14)
C38 C41 C42 C43 24(2)
Cu2 O8 C23 C25 -2(2)
Cu2 O8 C23 C21 -177.1(9)
C10 C9 C8 C7 5(2)
C11 C9 C8 C7 -178.9(17)
O2 C4 C3 C2 -5(2)
C5 C4 C3 C2 172.4(13)
O1 C2 C3 C4 5(2)
C1 C2 C3 C4 178.4(14)
C17 C22 C21 C20 -6(2)
C17 C22 C21 C23 177.9(13)
O8 C23 C21 C22 39(2)
C25 C23 C21 C22 -136.8(15)
O8 C23 C21 C20 -137.4(15)
C25 C23 C21 C20 47(2)
C48 C45 C46 C47 -176.1(14)
C44 C45 C46 C47 0(2)
C45 C46 C47 C43 -2(3)
C22 C17 C18 C19 1(2)
C16 C17 C18 C19 -178.1(15)
O8 C23 C25 C26 4(3)
C21 C23 C25 C26 179.1(14)
O7 C26 C25 C23 -2(3)
C27 C26 C25 C23 -178.7(15)
C65 C64 C67 C68 -1(2)
C69 C68 C67 C64 0(2)
C54 C56 C57 C58 5(2)
C59 C58 C57 C56 -2(2)
C22 C21 C20 C19 3(2)
C23 C21 C20 C19 179.4(15)
C46 C47 C43 C42 3(3)
C44 C42 C43 C47 0(2)
C41 C42 C43 C47 179.6(15)
C9 C8 C7 C6 -4(3)
C21 C20 C19 C18 1(3)
C17 C18 C19 C20 -4(3)
C8 C7 C6 C5 -1(3)
C10 C5 C6 C7 5(3)
C4 C5 C6 C7 178.4(17)
O18 Cu5 O20 C106 175.1(9)
O17 Cu5 O20 C106 -31(7)
O19 Cu5 O20 C106 -3.1(10)
O20 Cu5 O18 C113 172.8(10)
O17 Cu5 O18 C113 -5.7(10)
O19 Cu5 O18 C113 -45(8)
O18 Cu5 O19 C108 -143(7)
O20 Cu5 O19 C108 -1.2(10)
O17 Cu5 O19 C108 177.2(10)
O18 Cu5 O17 C111 7.8(11)
O20 Cu5 O17 C111 -146(6)
O19 Cu5 O17 C111 -174.0(11)
O16 Cu4 O13 C137 32(13)
O14 Cu4 O13 C137 3.2(11)
O15 Cu4 O13 C137 -179.9(11)
O16 Cu4 O15 C77 -5.9(13)
O13 Cu4 O15 C77 175.1(13)
O14 Cu4 O15 C77 -60(7)
O13 Cu4 O16 C75 159(12)
O14 Cu4 O16 C75 -171.6(13)
O15 Cu4 O16 C75 11.4(13)
O23 Cu6 O21 C141 -81.6(18)
O24 Cu6 O21 C141 175.4(11)
O22 Cu6 O21 C141 13.0(12)
O23 Cu6 O24 C96 -7.2(12)
O21 Cu6 O24 C96 153.8(11)
O22 Cu6 O24 C96 -104.0(18)
O16 Cu4 O14 C139 173.6(13)
O13 Cu4 O14 C139 -7.4(13)
O15 Cu4 O14 C139 -133(6)
C144 C126 C127 C128 -0.2(17)
C123 C126 C127 C128 -178.5(11)
O21 Cu6 O23 C98 -89.8(18)
O24 Cu6 O23 C98 12.8(11)
O22 Cu6 O23 C98 174.9(12)
C144 C126 C123 C122 152.4(11)
C127 C126 C123 C122 -29.5(17)
C144 C126 C123 C124 -21.2(18)
C127 C126 C123 C124 156.9(11)
C124 C123 C122 C120 -2.5(17)
C126 C123 C122 C120 -176.4(11)
C87 C86 C85 C84 -1.8(18)
C100 C86 C85 C84 175.9(11)
C87 C86 C100 C101 -32.9(19)
C85 C86 C100 C101 149.6(13)
C87 C86 C100 C105 145.4(12)
C85 C86 C100 C105 -32.1(18)
C121 C125 C124 C123 -0.2(18)
C132 C125 C124 C123 -176.2(11)
C122 C123 C124 C125 2.6(17)
C126 C123 C124 C125 176.5(11)
C123 C122 C120 C121 -0.2(18)
C123 C122 C120 C119 177.1(11)
Cu5 O18 C113 C112 1.8(18)
Cu5 O18 C113 C115 -179.9(8)
C127 C126 C144 C130 -0.5(18)
C123 C126 C144 C130 177.7(12)
C122 C120 C121 C125 2.8(17)
C119 C120 C121 C125 -174.6(11)
C124 C125 C121 C120 -2.6(18)
C132 C125 C121 C120 173.5(11)
C86 C85 C84 C89 3.4(18)
C86 C85 C84 C83 -172.2(11)
Cu5 O20 C106 C107 6.7(18)
Cu5 O20 C106 C104 -177.6(7)
C108 C107 C106 O20 -5(2)
C108 C107 C106 C104 179.0(12)
C105 C104 C106 O20 -36.9(16)
C103 C104 C106 O20 143.5(12)
C105 C104 C106 C107 139.3(12)
C103 C104 C106 C107 -40.3(17)
C103 C104 C105 C100 2.1(18)
C106 C104 C105 C100 -177.5(11)
C101 C100 C105 C104 -3.0(19)
C86 C100 C105 C104 178.6(11)
Cu5 O19 C108 C107 3(2)
Cu5 O19 C108 C109 -177.7(10)
C106 C107 C108 O19 0(2)
C106 C107 C108 C109 -179.5(13)
C85 C84 C89 C88 -1.9(19)
C83 C84 C89 C88 173.7(12)
C126 C144 C130 C129 -0.1(19)
C126 C144 C130 C141 176.4(11)
C105 C104 C103 C102 0.5(19)
C106 C104 C103 C102 -179.9(12)
C115 C116 C119 C118 0(2)
C115 C116 C119 C120 178.9(12)
C121 C120 C119 C118 -39(2)
C122 C120 C119 C118 143.2(14)
C121 C120 C119 C116 141.8(12)
C122 C120 C119 C116 -35.5(18)
O18 C113 C112 C111 3(2)
C115 C113 C112 C111 -175.6(13)
C134 C133 C132 C131 -0.1(18)
C134 C133 C132 C125 177.5(11)
C124 C125 C132 C131 -32.7(18)
C121 C125 C132 C131 151.3(12)
C124 C125 C132 C133 149.9(12)
C121 C125 C132 C133 -26.1(17)
Cu4 O13 C137 C138 -2(2)
Cu4 O13 C137 C134 179.0(9)
C126 C127 C128 C129 1.7(19)
C84 C89 C88 C87 -1.3(19)
C84 C89 C88 C90 -175.4(12)
C127 C128 C129 C130 -2.3(19)
C144 C130 C129 C128 1.4(18)
C141 C130 C129 C128 -174.8(13)
C89 C88 C87 C86 2.9(19)
C90 C88 C87 C86 177.2(11)
C85 C86 C87 C88 -1.4(18)
C100 C86 C87 C88 -179.0(12)
Cu4 O14 C139 C138 11(2)
Cu4 O14 C139 C140 -172.5(11)
C105 C100 C101 C102 1(2)
C86 C100 C101 C102 179.8(12)
Cu6 O21 C141 C142 -12(2)
Cu6 O21 C141 C130 168.5(8)
C129 C130 C141 O21 156.1(12)
C144 C130 C141 O21 -20.2(18)
C129 C130 C141 C142 -23(2)
C144 C130 C141 C142 160.6(15)
C85 C84 C83 C82 -38.2(19)
C89 C84 C83 C82 146.2(14)
C85 C84 C83 C79 140.4(13)
C89 C84 C83 C79 -35.2(19)
C119 C116 C115 C114 0(2)
C119 C116 C115 C113 -177.6(12)
C117 C114 C115 C116 1(2)
C117 C114 C115 C113 178.4(16)
O18 C113 C115 C116 -21.2(18)
C112 C113 C115 C116 157.1(13)
O18 C113 C115 C114 161.1(14)
C112 C113 C115 C114 -21(2)
C133 C132 C131 C136 -3(2)
C125 C132 C131 C136 179.9(13)
C116 C119 C118 C117 -1(2)
C120 C119 C118 C117 179.9(15)
Cu5 O17 C111 C112 -6.1(19)
Cu5 O17 C111 C110 174.5(10)
C113 C112 C111 O17 0(2)
C113 C112 C111 C110 179.0(14)
Cu4 O16 C75 C76 -11(2)
Cu4 O16 C75 C74 174.3(10)
C104 C103 C102 C101 -2(2)
C100 C101 C102 C103 1(2)
C80 C78 C79 C83 -2(2)
C77 C78 C79 C83 -177.5(14)
C82 C83 C79 C78 0(2)
C84 C83 C79 C78 -178.4(14)
C79 C78 C80 C81 4(3)
C77 C78 C80 C81 179.3(17)
O23 Cu6 O22 C143 156(2)
O21 Cu6 O22 C143 -5(2)
O24 Cu6 O22 C143 -107(2)
C79 C83 C82 C81 -1(2)
C84 C83 C82 C81 177.9(15)
C134 C135 C136 C131 -3(2)
C132 C131 C136 C135 4(2)
Cu4 O15 C77 C76 0(2)
Cu4 O15 C77 C78 179.6(10)
C79 C78 C77 O15 -23(2)
C80 C78 C77 O15 161.3(16)
C79 C78 C77 C76 156.7(16)
C80 C78 C77 C76 -19(3)
O14 C139 C138 C137 -9(3)
C140 C139 C138 C137 175.0(14)
O13 C137 C138 C139 4(2)
C134 C137 C138 C139 -177.5(14)
C115 C114 C117 C118 -2(3)
C119 C118 C117 C114 2(3)
C132 C133 C134 C135 1.4(19)
C132 C133 C134 C137 179.4(11)
C136 C135 C134 C133 0(2)
C136 C135 C134 C137 -177.9(13)
O13 C137 C134 C133 -40.3(18)
C138 C137 C134 C133 141.0(13)
O13 C137 C134 C135 137.5(14)
C138 C137 C134 C135 -41(2)
O15 C77 C76 C75 5(3)
C78 C77 C76 C75 -175.1(17)
O16 C75 C76 C77 1(3)
C74 C75 C76 C77 176.0(16)
O21 C141 C142 C143 0(3)
C130 C141 C142 C143 178.6(19)
Cu6 O22 C143 C142 -5(4)
Cu6 O22 C143 C145 177.9(18)
C141 C142 C143 O22 10(4)
C141 C142 C143 C145 -173(2)
C78 C80 C81 C82 -4(3)
C83 C82 C81 C80 3(3)
O8 Cu2 O6 C40 -139(5)
O5 Cu2 O6 C40 -8.1(14)
O7 Cu2 O6 C40 170.0(14)
Cu6 O24 C96 C97 -3.8(18)
Cu6 O24 C96 C95 172.6(8)
O24 C96 C95 C93 178.9(13)
C97 C96 C95 C93 -5(2)
O24 C96 C95 C94 1.6(18)
C97 C96 C95 C94 178.0(12)
Cu6 O23 C98 C97 -8.3(19)
Cu6 O23 C98 C99 170.8(10)
O23 C98 C97 C96 -7(2)
C99 C98 C97 C96 174.3(14)
O24 C96 C97 C98 13(2)
C95 C96 C97 C98 -163.2(13)
C94 C95 C93 C92 -8(2)
C96 C95 C93 C92 175.0(13)
C95 C93 C92 C91 6(2)
C93 C92 C91 C90 -1(2)
O5 C41 C38 C40 -4(3)
C42 C41 C38 C40 174.2(16)
Cu2 O6 C40 C38 3(3)
Cu2 O6 C40 C39 -178.9(11)
C41 C38 C40 O6 5(3)
C41 C38 C40 C39 -173.1(17)
C93 C95 C94 C90 5(2)
C96 C95 C94 C90 -177.1(12)
C95 C94 C90 C91 -1(2)
C95 C94 C90 C88 -178.0(11)
C92 C91 C90 C94 -2(2)
C92 C91 C90 C88 175.6(13)
C87 C88 C90 C94 -32.2(18)
C89 C88 C90 C94 142.0(14)
C87 C88 C90 C91 150.3(13)
C89 C88 C90 C91 -35.5(18)

loop_
_platon_squeeze_void_nr
_platon_squeeze_void_average_x
_platon_squeeze_void_average_y
_platon_squeeze_void_average_z
_platon_squeeze_void_volume
_platon_squeeze_void_count_electrons
_platon_squeeze_void_content
1 0.250 0.750 0.000 383 62 ' '
2 0.750 0.250 0.000 383 62 ' '
3 0.185 0.110 0.115 33 8 ' '
4 0.685 0.610 0.115 33 8 ' '
5 0.169 0.665 0.088 6 1 ' '
6 0.669 0.165 0.088 6 1 ' '
7 0.500 0.864 0.250 157 44 ' '
8 1.000 0.364 0.250 157 44 ' '
9 0.239 0.568 0.241 7 2 ' '
10 0.739 0.068 0.241 7 2 ' '
11 0.261 0.068 0.259 7 2 ' '
12 0.761 0.568 0.259 7 2 ' '
13 0.250 0.250 0.500 383 61 ' '
14 0.750 0.750 0.500 383 61 ' '
15 0.315 0.610 0.385 33 8 ' '
16 0.815 0.110 0.385 33 8 ' '
17 0.331 0.165 0.412 6 0 ' '
18 0.831 0.665 0.412 6 0 ' '
19 0.185 0.890 0.615 33 6 ' '
20 0.685 0.390 0.615 33 6 ' '
21 0.169 0.335 0.588 6 1 ' '
22 0.669 0.835 0.588 6 1 ' '
23 0.500 0.136 0.750 157 44 ' '
24 1.000 0.636 0.750 157 44 ' '
25 0.239 0.432 0.741 7 2 ' '
26 0.739 0.932 0.741 7 2 ' '
27 0.261 0.932 0.759 7 2 ' '
28 0.761 0.432 0.759 7 2 ' '
29 0.315 0.390 0.885 33 7 ' '
30 0.815 0.890 0.885 33 7 ' '
31 0.331 0.835 0.912 6 1 ' '
32 0.831 0.335 0.912 6 1 ' '
